data_4088504
loop_
_publ_author_name
'Sato, Yasuhiro'
'Kayaki, Yoshihito'
'Ikariya, Takao'

_publ_section_title
;
 Cationic Iridium and Rhodium Complexes with C--N Chelating Primary
 Benzylic Amine Ligands as Potent Catalysts for Hydrogenation of
 Unsaturated Carbon--Nitrogen Bonds
;
_journal_issue 9
_journal_name_full Organometallics
_journal_page_first 1257
_journal_paper_doi 10.1021/acs.organomet.6b00133
_journal_volume 35
_journal_year 2016
_chemical_formula_moiety 'C31 H34 F6 Ir N2 Sb'
_chemical_formula_sum 'C31 H34 F6 Ir N2 Sb'
_chemical_formula_weight 862.58
_space_group_IT_number 14
_space_group_name_Hall '-P 2ybc'
_space_group_name_H-M_alt 'P 1 21/c 1'
_symmetry_cell_setting monoclinic
_symmetry_Int_Tables_number 14
_symmetry_space_group_name_Hall '-P 2ybc'
_symmetry_space_group_name_H-M 'P 1 21/c 1'
_atom_sites_solution_hydrogens geom
_atom_sites_solution_primary direct
_atom_sites_solution_secondary difmap
_cell_angle_alpha 90.0000
_cell_angle_beta 106.5910(10)
_cell_angle_gamma 90.0000
_cell_formula_units_Z 8
_cell_length_a 27.2990(11)
_cell_length_b 11.0883(5)
_cell_length_c 20.9653(10)
_cell_measurement_reflns_used 13917
_cell_measurement_temperature 93
_cell_measurement_theta_max 27.49
_cell_measurement_theta_min 3.04
_cell_volume 6082.0(5)
_computing_cell_refinement CrystalClear
_computing_data_collection 'CrystalClear (Rigaku Inc., 2008)'
_computing_data_reduction CrystalClear
_computing_molecular_graphics 'CrystalStructure 4.0'
_computing_publication_material 'CrystalStructure 4.0 (Rigaku, 2010)'
_computing_structure_refinement 'CRYSTALS (Carruthers, et al., 1999)'
_computing_structure_solution 'SIR2002 (Burla, et al., 2003)'
_diffrn_ambient_temperature 93
_diffrn_detector_area_resol_mean 7.111
_diffrn_measured_fraction_theta_full 0.997
_diffrn_measured_fraction_theta_max 0.997
_diffrn_measurement_device_type 'Rigaku Saturn724'
_diffrn_measurement_method \w
_diffrn_radiation_type 'Mo K\a'
_diffrn_radiation_wavelength 0.71075
_diffrn_reflns_av_R_equivalents 0.0538
_diffrn_reflns_limit_h_max 35
_diffrn_reflns_limit_h_min -35
_diffrn_reflns_limit_k_max 14
_diffrn_reflns_limit_k_min -14
_diffrn_reflns_limit_l_max 27
_diffrn_reflns_limit_l_min -27
_diffrn_reflns_number 66383
_diffrn_reflns_theta_full 27.50
_diffrn_reflns_theta_max 27.50
_diffrn_standards_number 0
_exptl_absorpt_coefficient_mu 5.331
_exptl_absorpt_correction_T_max 0.587
_exptl_absorpt_correction_T_min 0.488
_exptl_absorpt_correction_type multi-scan
_exptl_absorpt_process_details 'REQAB (Rigaku, 1998)'
_exptl_crystal_colour yellow
_exptl_crystal_density_diffrn 1.884
_exptl_crystal_density_method 'not measured'
_exptl_crystal_description block
_exptl_crystal_F_000 3328.00
_exptl_crystal_size_max 0.300
_exptl_crystal_size_mid 0.150
_exptl_crystal_size_min 0.100
_refine_diff_density_max 3.380
_refine_diff_density_min -2.020
_refine_ls_extinction_method none
_refine_ls_goodness_of_fit_ref 1.000
_refine_ls_hydrogen_treatment constr
_refine_ls_number_parameters 807
_refine_ls_number_reflns 13917
_refine_ls_R_factor_gt 0.0439
_refine_ls_shift/su_max 0.000
_refine_ls_structure_factor_coef Fsqd
_refine_ls_weighting_details 'w = 1/[0.0010Fo^2^ + 1.4420\s(Fo^2^) + 1.5000]/(4Fo^2^)'
_refine_ls_weighting_scheme calc
_refine_ls_wR_factor_ref 0.1095
_reflns_number_gt 12930
_reflns_number_total 13942
_reflns_threshold_expression F^2^>2.0\s(F^2^)
_cod_data_source_file om6b00133_si_002.cif
_cod_data_source_block 1b
_cod_database_code 4088504

loop_
_symmetry_equiv_pos_site_id
_symmetry_equiv_pos_as_xyz
1 +X,+Y,+Z
2 -X,1/2+Y,1/2-Z
3 -X,-Y,-Z
4 +X,1/2-Y,1/2+Z

loop_
_atom_site_label
_atom_site_type_symbol
_atom_site_fract_x
_atom_site_fract_y
_atom_site_fract_z
_atom_site_U_iso_or_equiv
_atom_site_adp_type
_atom_site_occupancy
_atom_site_symmetry_multiplicity
_atom_site_calc_flag
_atom_site_refinement_flags
Ir1 Ir 0.608560(10) -0.30393(2) 0.606420(10) 0.01367(6) Uani 1.0 4 d .
Ir2 Ir 0.868210(10) 0.33230(2) 0.887760(10) 0.01483(6) Uani 1.0 4 d .
Sb1 Sb 0.65470(2) 0.09516(4) 0.50754(2) 0.02718(11) Uani 1.0 4 d .
Sb2 Sb 0.89385(2) -0.08846(4) 1.01927(2) 0.02904(11) Uani 1.0 4 d .
F1 F 0.59765(16) 0.0018(4) 0.5092(2) 0.0501(13) Uani 1.0 4 d .
F2 F 0.69574(14) -0.0023(4) 0.57610(19) 0.0415(12) Uani 1.0 4 d .
F3 F 0.6412(2) 0.1941(4) 0.57255(19) 0.0579(14) Uani 1.0 4 d .
F4 F 0.61219(17) 0.1940(4) 0.44141(18) 0.0455(12) Uani 1.0 4 d .
F5 F 0.6661(3) -0.0076(5) 0.4438(3) 0.084(2) Uani 1.0 4 d .
F6 F 0.7115(2) 0.1865(5) 0.5065(3) 0.0765(18) Uani 1.0 4 d .
F7 F 0.9101(3) -0.0585(11) 0.9418(3) 0.163(4) Uani 1.0 4 d .
F8 F 0.8764(3) 0.0710(6) 1.0197(6) 0.165(4) Uani 1.0 4 d .
F9 F 0.96104(14) -0.0549(4) 1.06882(19) 0.0469(12) Uani 1.0 4 d .
F10 F 0.9101(2) -0.2461(5) 1.0156(5) 0.151(3) Uani 1.0 4 d .
F11 F 0.82589(15) -0.1222(4) 0.9712(3) 0.0586(14) Uani 1.0 4 d .
F12 F 0.8757(3) -0.1080(10) 1.0962(3) 0.144(4) Uani 1.0 4 d .
N1 N 0.61192(17) -0.1187(4) 0.6361(2) 0.0171(11) Uani 1.0 4 d .
N2 N 0.68035(16) -0.2731(5) 0.5970(2) 0.0198(12) Uani 1.0 4 d .
N3 N 0.88952(17) 0.1681(4) 0.8502(2) 0.0174(11) Uani 1.0 4 d .
N4 N 0.80955(16) 0.2306(5) 0.9038(2) 0.0204(12) Uani 1.0 4 d .
C1 C 0.5938(2) -0.4518(5) 0.5339(3) 0.0187(13) Uani 1.0 4 d .
C2 C 0.57107(19) -0.4779(5) 0.5863(3) 0.0178(13) Uani 1.0 4 d .
C3 C 0.53348(19) -0.3844(5) 0.5856(3) 0.0184(13) Uani 1.0 4 d .
C4 C 0.5329(2) -0.3041(5) 0.5312(3) 0.0230(14) Uani 1.0 4 d .
C5 C 0.5689(3) -0.3447(5) 0.4985(3) 0.0214(14) Uani 1.0 4 d .
C6 C 0.6344(3) -0.5231(6) 0.5168(3) 0.0273(16) Uani 1.0 4 d .
C7 C 0.5793(3) -0.5877(5) 0.6293(3) 0.0263(16) Uani 1.0 4 d .
C8 C 0.4952(2) -0.3882(6) 0.6243(3) 0.0274(16) Uani 1.0 4 d .
C9 C 0.4990(3) -0.1967(6) 0.5111(3) 0.0280(16) Uani 1.0 4 d .
C10 C 0.5815(3) -0.2900(6) 0.4394(3) 0.0335(18) Uani 1.0 4 d .
C11 C 0.6402(2) -0.3133(5) 0.7087(3) 0.0165(13) Uani 1.0 4 d .
C12 C 0.6654(2) -0.4134(5) 0.7441(3) 0.0190(13) Uani 1.0 4 d .
C13 C 0.6877(2) -0.4092(6) 0.8125(3) 0.0228(14) Uani 1.0 4 d .
C14 C 0.6862(3) -0.3032(5) 0.8475(3) 0.0227(15) Uani 1.0 4 d .
C15 C 0.6616(2) -0.2030(5) 0.8132(3) 0.0187(14) Uani 1.0 4 d .
C16 C 0.63914(19) -0.2073(5) 0.7450(3) 0.0151(13) Uani 1.0 4 d .
C17 C 0.60974(18) -0.1008(5) 0.7066(3) 0.0139(12) Uani 1.0 4 d .
C18 C 0.55315(19) -0.0999(5) 0.7052(3) 0.0169(13) Uani 1.0 4 d .
C19 C 0.5339(2) -0.1789(5) 0.7442(3) 0.0189(14) Uani 1.0 4 d .
C20 C 0.4830(2) -0.1692(5) 0.7446(3) 0.0218(15) Uani 1.0 4 d .
C21 C 0.4515(2) -0.0834(6) 0.7069(3) 0.0246(15) Uani 1.0 4 d .
C22 C 0.4699(2) -0.0054(6) 0.6677(3) 0.0229(14) Uani 1.0 4 d .
C23 C 0.5204(2) -0.0136(5) 0.6667(3) 0.0196(13) Uani 1.0 4 d .
C24 C 0.63422(18) 0.0204(5) 0.7357(3) 0.0147(12) Uani 1.0 4 d .
C25 C 0.6155(2) 0.0826(5) 0.7815(3) 0.0223(14) Uani 1.0 4 d .
C26 C 0.6387(3) 0.1886(6) 0.8110(4) 0.0297(17) Uani 1.0 4 d .
C27 C 0.6802(3) 0.2336(6) 0.7942(3) 0.0315(16) Uani 1.0 4 d .
C28 C 0.6998(3) 0.1725(6) 0.7498(3) 0.0297(16) Uani 1.0 4 d .
C29 C 0.6776(2) 0.0663(5) 0.7221(3) 0.0219(14) Uani 1.0 4 d .
C30 C 0.7156(2) -0.2570(6) 0.5806(3) 0.0268(16) Uani 1.0 4 d .
C31 C 0.7602(3) -0.2369(10) 0.5565(4) 0.057(3) Uani 1.0 4 d .
C32 C 0.8931(3) 0.4068(6) 0.9911(3) 0.0244(15) Uani 1.0 4 d .
C33 C 0.9365(2) 0.3661(6) 0.9751(3) 0.0236(14) Uani 1.0 4 d .
C34 C 0.9392(2) 0.4316(6) 0.9148(3) 0.0237(15) Uani 1.0 4 d .
C35 C 0.8973(2) 0.5154(5) 0.8980(3) 0.0226(14) Uani 1.0 4 d .
C36 C 0.8670(2) 0.4967(5) 0.9426(3) 0.0203(14) Uani 1.0 4 d .
C37 C 0.8742(3) 0.3641(7) 1.0482(3) 0.041(2) Uani 1.0 4 d .
C38 C 0.9749(3) 0.2753(7) 1.0116(4) 0.0402(19) Uani 1.0 4 d .
C39 C 0.9827(3) 0.4232(7) 0.8843(4) 0.042(2) Uani 1.0 4 d .
C40 C 0.8884(3) 0.6092(7) 0.8455(4) 0.0393(19) Uani 1.0 4 d .
C41 C 0.8211(3) 0.5669(6) 0.9456(4) 0.0379(19) Uani 1.0 4 d .
C42 C 0.8262(2) 0.3421(5) 0.7891(3) 0.0164(13) Uani 1.0 4 d .
C43 C 0.78996(18) 0.4316(5) 0.7610(3) 0.0177(13) Uani 1.0 4 d .
C44 C 0.7632(2) 0.4287(6) 0.6933(3) 0.0252(15) Uani 1.0 4 d .
C45 C 0.7701(2) 0.3355(6) 0.6532(3) 0.0251(15) Uani 1.0 4 d .
C46 C 0.8047(2) 0.2445(5) 0.6798(3) 0.0207(14) Uani 1.0 4 d .
C47 C 0.83333(19) 0.2491(5) 0.7465(3) 0.0183(13) Uani 1.0 4 d .
C48 C 0.8758(2) 0.1590(5) 0.7747(3) 0.0182(13) Uani 1.0 4 d .
C49 C 0.9240(2) 0.1946(5) 0.7549(3) 0.0195(14) Uani 1.0 4 d .
C50 C 0.9241(2) 0.2899(6) 0.7112(3) 0.0225(14) Uani 1.0 4 d .
C51 C 0.9680(3) 0.3206(6) 0.6946(3) 0.0247(15) Uani 1.0 4 d .
C52 C 1.0129(3) 0.2589(6) 0.7215(3) 0.0310(17) Uani 1.0 4 d .
C53 C 1.0138(3) 0.1639(6) 0.7662(4) 0.0309(17) Uani 1.0 4 d .
C54 C 0.9695(2) 0.1320(6) 0.7817(3) 0.0230(15) Uani 1.0 4 d .
C55 C 0.8576(2) 0.0301(5) 0.7544(3) 0.0225(14) Uani 1.0 4 d .
C56 C 0.8779(2) -0.0440(6) 0.7147(3) 0.0258(15) Uani 1.0 4 d .
C57 C 0.8590(3) -0.1594(6) 0.6976(3) 0.0338(18) Uani 1.0 4 d .
C58 C 0.8193(3) -0.2032(6) 0.7199(4) 0.0377(18) Uani 1.0 4 d .
C59 C 0.7969(3) -0.1303(6) 0.7578(4) 0.0387(19) Uani 1.0 4 d .
C60 C 0.8168(3) -0.0154(6) 0.7744(3) 0.0304(17) Uani 1.0 4 d .
C61 C 0.7818(3) 0.1710(5) 0.9191(3) 0.0240(15) Uani 1.0 4 d .
C62 C 0.7470(3) 0.0905(6) 0.9403(4) 0.0336(18) Uani 1.0 4 d .
H1 H 0.6416 -0.0673 0.6418 0.0210 Uiso 1.0 4 calc R
H2 H 0.5853 -0.0600 0.6179 0.0210 Uiso 1.0 4 calc R
H3 H 0.6222 -0.6035 0.5047 0.0347 Uiso 1.0 4 calc R
H4 H 0.6431 -0.4860 0.4801 0.0347 Uiso 1.0 4 calc R
H5 H 0.6642 -0.5263 0.5546 0.0347 Uiso 1.0 4 calc R
H6 H 0.6124 -0.6210 0.6325 0.0320 Uiso 1.0 4 calc R
H7 H 0.5775 -0.5662 0.6729 0.0320 Uiso 1.0 4 calc R
H8 H 0.5535 -0.6465 0.6102 0.0322 Uiso 1.0 4 calc R
H9 H 0.4620 -0.4060 0.5948 0.0344 Uiso 1.0 4 calc R
H10 H 0.5046 -0.4495 0.6580 0.0343 Uiso 1.0 4 calc R
H11 H 0.4943 -0.3113 0.6450 0.0343 Uiso 1.0 4 calc R
H12 H 0.4665 -0.2211 0.4822 0.0315 Uiso 1.0 4 calc R
H13 H 0.4941 -0.1592 0.5501 0.0314 Uiso 1.0 4 calc R
H14 H 0.5147 -0.1403 0.4883 0.0316 Uiso 1.0 4 calc R
H15 H 0.5934 -0.2088 0.4496 0.0401 Uiso 1.0 4 calc R
H16 H 0.6077 -0.3368 0.4286 0.0402 Uiso 1.0 4 calc R
H17 H 0.5514 -0.2895 0.4020 0.0401 Uiso 1.0 4 calc R
H18 H 0.6676 -0.4840 0.7211 0.0232 Uiso 1.0 4 calc R
H19 H 0.7034 -0.4773 0.8352 0.0270 Uiso 1.0 4 calc R
H20 H 0.7015 -0.2998 0.8932 0.0271 Uiso 1.0 4 calc R
H21 H 0.6603 -0.1321 0.8363 0.0232 Uiso 1.0 4 calc R
H22 H 0.5551 -0.2374 0.7697 0.0231 Uiso 1.0 4 calc R
H23 H 0.4704 -0.2217 0.7708 0.0284 Uiso 1.0 4 calc R
H24 H 0.4178 -0.0771 0.7081 0.0297 Uiso 1.0 4 calc R
H25 H 0.4482 0.0514 0.6414 0.0269 Uiso 1.0 4 calc R
H26 H 0.5328 0.0394 0.6406 0.0234 Uiso 1.0 4 calc R
H27 H 0.5869 0.0531 0.7922 0.0269 Uiso 1.0 4 calc R
H28 H 0.6261 0.2286 0.8420 0.0341 Uiso 1.0 4 calc R
H29 H 0.6953 0.3052 0.8131 0.0342 Uiso 1.0 4 calc R
H30 H 0.7279 0.2031 0.7383 0.0338 Uiso 1.0 4 calc R
H31 H 0.6919 0.0236 0.6937 0.0268 Uiso 1.0 4 calc R
H32 H 0.7582 -0.1575 0.5376 0.0693 Uiso 1.0 4 calc R
H33 H 0.7908 -0.2437 0.5928 0.0693 Uiso 1.0 4 calc R
H34 H 0.7608 -0.2956 0.5231 0.0693 Uiso 1.0 4 calc R
H35 H 0.9246 0.1432 0.8561 0.0213 Uiso 1.0 4 calc R
H36 H 0.8745 0.0904 0.8545 0.0213 Uiso 1.0 4 calc R
H37 H 0.8998 0.3810 1.0894 0.0516 Uiso 1.0 4 calc R
H38 H 0.8432 0.4059 1.0475 0.0516 Uiso 1.0 4 calc R
H39 H 0.8678 0.2789 1.0446 0.0516 Uiso 1.0 4 calc R
H40 H 0.9583 0.1993 1.0126 0.0443 Uiso 1.0 4 calc R
H41 H 1.0011 0.2656 0.9896 0.0443 Uiso 1.0 4 calc R
H42 H 0.9901 0.3029 1.0564 0.0443 Uiso 1.0 4 calc R
H43 H 1.0013 0.4978 0.8917 0.0528 Uiso 1.0 4 calc R
H44 H 1.0051 0.3584 0.9044 0.0528 Uiso 1.0 4 calc R
H45 H 0.9695 0.4090 0.8373 0.0528 Uiso 1.0 4 calc R
H46 H 0.8842 0.5718 0.8030 0.0433 Uiso 1.0 4 calc R
H47 H 0.8580 0.6536 0.8447 0.0433 Uiso 1.0 4 calc R
H48 H 0.9170 0.6633 0.8548 0.0433 Uiso 1.0 4 calc R
H49 H 0.7952 0.5617 0.9037 0.0458 Uiso 1.0 4 calc R
H50 H 0.8081 0.5346 0.9801 0.0459 Uiso 1.0 4 calc R
H51 H 0.8305 0.6497 0.9553 0.0458 Uiso 1.0 4 calc R
H52 H 0.7838 0.4932 0.7878 0.0205 Uiso 1.0 4 calc R
H53 H 0.7404 0.4902 0.6752 0.0301 Uiso 1.0 4 calc R
H54 H 0.7520 0.3340 0.6083 0.0302 Uiso 1.0 4 calc R
H55 H 0.8090 0.1800 0.6535 0.0247 Uiso 1.0 4 calc R
H56 H 0.8941 0.3325 0.6929 0.0270 Uiso 1.0 4 calc R
H57 H 0.9674 0.3840 0.6653 0.0310 Uiso 1.0 4 calc R
H58 H 1.0424 0.2793 0.7102 0.0383 Uiso 1.0 4 calc R
H59 H 1.0440 0.1221 0.7851 0.0371 Uiso 1.0 4 calc R
H60 H 0.9702 0.0690 0.8112 0.0281 Uiso 1.0 4 calc R
H61 H 0.9046 -0.0154 0.6995 0.0296 Uiso 1.0 4 calc R
H62 H 0.8730 -0.2084 0.6714 0.0379 Uiso 1.0 4 calc R
H63 H 0.8068 -0.2807 0.7085 0.0395 Uiso 1.0 4 calc R
H64 H 0.7701 -0.1585 0.7728 0.0442 Uiso 1.0 4 calc R
H65 H 0.8019 0.0343 0.7994 0.0369 Uiso 1.0 4 calc R
H66 H 0.7171 0.1345 0.9420 0.0424 Uiso 1.0 4 calc R
H67 H 0.7372 0.0256 0.9088 0.0425 Uiso 1.0 4 calc R
H68 H 0.7637 0.0581 0.9835 0.0424 Uiso 1.0 4 calc R

loop_
_atom_site_aniso_label
_atom_site_aniso_U_11
_atom_site_aniso_U_22
_atom_site_aniso_U_33
_atom_site_aniso_U_12
_atom_site_aniso_U_13
_atom_site_aniso_U_23
Ir1 0.01790(11) 0.01263(12) 0.01222(10) -0.00060(7) 0.00712(8) -0.00175(7)
Ir2 0.01521(11) 0.01616(12) 0.01385(11) -0.00097(7) 0.00533(8) 0.00009(7)
Sb1 0.0468(3) 0.0202(2) 0.01907(18) -0.00931(17) 0.01664(17) -0.00287(15)
Sb2 0.0297(2) 0.0238(3) 0.0321(2) -0.00199(17) 0.00643(17) 0.00516(17)
F1 0.052(3) 0.050(3) 0.047(3) -0.016(2) 0.013(2) 0.018(2)
F2 0.040(3) 0.042(3) 0.048(3) 0.0116(18) 0.0211(18) 0.0120(19)
F3 0.098(4) 0.041(3) 0.029(2) 0.026(3) 0.009(3) -0.0074(18)
F4 0.065(3) 0.040(3) 0.026(2) -0.012(2) 0.0047(19) 0.0124(17)
F5 0.129(5) 0.083(4) 0.055(3) 0.008(4) 0.052(4) -0.031(3)
F6 0.080(4) 0.093(5) 0.053(3) -0.053(3) 0.013(3) 0.016(3)
F7 0.070(5) 0.364(14) 0.051(4) -0.051(7) 0.010(3) 0.026(6)
F8 0.078(5) 0.039(4) 0.304(12) 0.001(3) -0.066(6) 0.019(5)
F9 0.036(2) 0.057(3) 0.041(3) -0.008(2) 0.0004(17) 0.004(2)
F10 0.046(4) 0.041(4) 0.319(12) 0.005(3) -0.023(5) -0.047(5)
F11 0.032(3) 0.046(3) 0.089(4) -0.001(2) 0.002(3) 0.002(3)
F12 0.068(4) 0.310(12) 0.068(4) -0.000(6) 0.039(4) 0.035(6)
N1 0.022(3) 0.009(3) 0.021(3) -0.0024(18) 0.0079(17) -0.0037(18)
N2 0.016(3) 0.025(3) 0.021(3) -0.0013(19) 0.0086(18) -0.0060(19)
N3 0.020(3) 0.014(3) 0.019(3) 0.0026(18) 0.0066(18) 0.0014(17)
N4 0.018(3) 0.025(3) 0.020(3) -0.007(2) 0.0084(18) 0.0043(19)
C1 0.025(3) 0.016(3) 0.018(3) -0.006(3) 0.010(2) -0.010(2)
C2 0.023(3) 0.015(3) 0.015(3) -0.006(2) 0.006(2) -0.004(2)
C3 0.013(3) 0.019(3) 0.021(3) -0.004(2) 0.003(2) -0.004(3)
C4 0.022(3) 0.024(4) 0.019(3) -0.004(3) -0.000(3) -0.009(3)
C5 0.031(3) 0.018(3) 0.016(3) -0.005(3) 0.008(3) -0.003(2)
C6 0.040(4) 0.020(3) 0.026(3) 0.000(3) 0.017(3) -0.007(3)
C7 0.040(4) 0.019(3) 0.021(3) -0.007(3) 0.011(3) -0.003(3)
C8 0.025(3) 0.032(4) 0.029(3) -0.005(3) 0.013(3) -0.008(3)
C9 0.028(3) 0.025(4) 0.025(3) 0.003(3) -0.001(3) -0.004(3)
C10 0.057(5) 0.027(4) 0.017(3) -0.007(3) 0.010(3) -0.001(3)
C11 0.020(3) 0.021(3) 0.012(3) 0.003(2) 0.010(2) 0.003(2)
C12 0.022(3) 0.017(3) 0.020(3) 0.002(3) 0.008(2) -0.001(2)
C13 0.023(3) 0.022(3) 0.022(3) 0.001(3) 0.005(3) 0.004(3)
C14 0.027(3) 0.025(4) 0.015(3) -0.003(3) 0.006(3) 0.003(3)
C15 0.020(3) 0.020(3) 0.019(3) -0.001(2) 0.009(2) -0.003(2)
C16 0.015(3) 0.015(3) 0.017(3) 0.004(2) 0.0073(19) 0.003(2)
C17 0.018(3) 0.011(3) 0.013(3) -0.0019(19) 0.0052(19) -0.0041(19)
C18 0.019(3) 0.016(3) 0.015(3) -0.000(2) 0.0038(19) -0.005(2)
C19 0.024(3) 0.019(3) 0.015(3) -0.001(3) 0.008(2) -0.002(2)
C20 0.025(3) 0.027(4) 0.019(3) -0.006(3) 0.016(3) -0.009(3)
C21 0.019(3) 0.034(4) 0.021(3) -0.002(3) 0.006(2) -0.010(3)
C22 0.020(3) 0.026(4) 0.021(3) 0.007(3) 0.004(2) -0.003(3)
C23 0.021(3) 0.021(3) 0.017(3) 0.003(3) 0.005(2) 0.000(2)
C24 0.017(3) 0.015(3) 0.012(3) -0.001(2) 0.0035(18) -0.0014(19)
C25 0.023(3) 0.022(3) 0.023(3) 0.000(3) 0.007(3) -0.007(3)
C26 0.026(3) 0.022(4) 0.037(4) 0.003(3) 0.003(3) -0.015(3)
C27 0.030(4) 0.020(4) 0.036(4) -0.003(3) -0.005(3) -0.005(3)
C28 0.031(4) 0.024(4) 0.030(4) -0.010(3) 0.002(3) 0.002(3)
C29 0.023(3) 0.022(3) 0.022(3) -0.006(3) 0.008(3) -0.002(3)
C30 0.021(3) 0.039(4) 0.018(3) 0.001(3) 0.003(3) -0.003(3)
C31 0.030(4) 0.122(8) 0.021(4) -0.006(5) 0.012(3) 0.000(4)
C32 0.033(3) 0.024(4) 0.016(3) -0.002(3) 0.007(3) -0.005(3)
C33 0.017(3) 0.027(4) 0.019(3) -0.000(3) -0.007(2) -0.005(3)
C34 0.019(3) 0.029(4) 0.023(3) -0.010(3) 0.007(2) -0.009(3)
C35 0.025(3) 0.015(3) 0.026(3) -0.011(3) 0.004(3) -0.000(3)
C36 0.021(3) 0.013(3) 0.026(3) -0.003(2) 0.006(2) -0.009(3)
C37 0.055(5) 0.049(5) 0.024(3) -0.017(4) 0.019(3) -0.013(3)
C38 0.031(4) 0.036(4) 0.043(4) 0.013(3) -0.006(3) -0.002(4)
C39 0.031(4) 0.051(5) 0.050(4) -0.017(4) 0.022(3) -0.016(4)
C40 0.039(4) 0.033(4) 0.036(4) -0.017(3) -0.005(3) 0.014(3)
C41 0.030(4) 0.029(4) 0.056(5) -0.004(3) 0.013(3) -0.012(4)
C42 0.019(3) 0.014(3) 0.017(3) -0.006(2) 0.006(2) -0.001(2)
C43 0.012(3) 0.020(3) 0.019(3) 0.002(2) 0.0017(19) -0.000(2)
C44 0.021(3) 0.032(4) 0.022(3) 0.004(3) 0.005(3) 0.007(3)
C45 0.020(3) 0.037(4) 0.018(3) -0.001(3) 0.005(3) 0.005(3)
C46 0.022(3) 0.020(3) 0.020(3) 0.001(3) 0.006(2) 0.000(3)
C47 0.018(3) 0.018(3) 0.019(3) 0.002(2) 0.006(2) 0.004(2)
C48 0.024(3) 0.015(3) 0.015(3) -0.000(3) 0.004(2) -0.002(2)
C49 0.024(3) 0.021(3) 0.013(3) -0.002(3) 0.006(2) -0.006(2)
C50 0.023(3) 0.026(4) 0.019(3) -0.001(3) 0.006(3) -0.004(3)
C51 0.028(3) 0.024(4) 0.026(3) -0.006(3) 0.013(3) -0.003(3)
C52 0.022(3) 0.041(4) 0.033(4) -0.005(3) 0.013(3) -0.011(3)
C53 0.024(3) 0.028(4) 0.040(4) 0.004(3) 0.009(3) -0.005(3)
C54 0.022(3) 0.020(3) 0.029(3) 0.003(3) 0.009(3) -0.001(3)
C55 0.028(3) 0.014(3) 0.021(3) -0.001(3) -0.001(3) 0.001(3)
C56 0.025(3) 0.028(4) 0.021(3) 0.004(3) 0.000(3) -0.006(3)
C57 0.039(4) 0.030(4) 0.026(3) 0.007(3) -0.002(3) -0.007(3)
C58 0.047(4) 0.019(4) 0.033(4) -0.005(3) -0.012(3) 0.002(3)
C59 0.046(4) 0.027(4) 0.037(4) -0.012(3) 0.003(3) -0.001(3)
C60 0.040(4) 0.018(3) 0.034(4) -0.006(3) 0.012(3) -0.001(3)
C61 0.023(3) 0.023(4) 0.026(3) 0.001(3) 0.007(3) -0.002(3)
C62 0.024(3) 0.029(4) 0.053(4) -0.004(3) 0.019(3) 0.008(3)

loop_
_atom_type_symbol
_atom_type_description
_atom_type_scat_dispersion_real
_atom_type_scat_dispersion_imag
_atom_type_scat_source
C C 0.0033 0.0016
;
International Tables for Crystallography
(1992, Vol. C, Tables 4.2.6.8 and 6.1.1.4)
;
H H 0.0000 0.0000
;
International Tables for Crystallography
(1992, Vol. C, Table 6.1.1.4)
;
F F 0.0171 0.0103
;
International Tables for Crystallography
(1992, Vol. C, Tables 4.2.6.8 and 6.1.1.4)
;
Ir Ir -1.4442 7.9887
;
International Tables for Crystallography
(1992, Vol. C, Tables 4.2.6.8 and 6.1.1.4)
;
N N 0.0061 0.0033
;
International Tables for Crystallography
(1992, Vol. C, Tables 4.2.6.8 and 6.1.1.4)
;
Sb Sb -0.5866 1.5461
;
International Tables for Crystallography
(1992, Vol. C, Tables 4.2.6.8 and 6.1.1.4)
;

loop_
_geom_angle_atom_site_label_1
_geom_angle_atom_site_label_2
_geom_angle_atom_site_label_3
_geom_angle
_geom_angle_publ_flag
N1 Ir1 N2 84.57(19) yes
N1 Ir1 C1 154.54(17) yes
N1 Ir1 C2 152.7(2) yes
N1 Ir1 C3 114.5(2) yes
N1 Ir1 C4 99.32(19) yes
N1 Ir1 C5 116.86(18) yes
N1 Ir1 C11 77.11(18) yes
N2 Ir1 C1 92.9(2) yes
N2 Ir1 C2 122.7(2) yes
N2 Ir1 C3 157.6(2) yes
N2 Ir1 C4 130.8(2) yes
N2 Ir1 C5 97.7(2) yes
N2 Ir1 C11 88.9(2) yes
C1 Ir1 C2 38.4(3) yes
C1 Ir1 C3 64.9(3) yes
C1 Ir1 C4 63.6(2) yes
C1 Ir1 C5 38.30(19) yes
C1 Ir1 C11 128.2(2) yes
C2 Ir1 C3 39.3(2) yes
C2 Ir1 C4 64.40(19) yes
C2 Ir1 C5 64.1(2) yes
C2 Ir1 C11 101.0(2) yes
C3 Ir1 C4 38.6(2) yes
C3 Ir1 C5 63.9(3) yes
C3 Ir1 C11 106.2(2) yes
C4 Ir1 C5 37.1(3) yes
C4 Ir1 C11 140.0(3) yes
C5 Ir1 C11 164.9(2) yes
N3 Ir2 N4 84.25(19) yes
N3 Ir2 C32 129.41(18) yes
N3 Ir2 C33 101.18(19) yes
N3 Ir2 C34 102.4(2) yes
N3 Ir2 C35 134.9(3) yes
N3 Ir2 C36 164.90(17) yes
N3 Ir2 C42 78.82(19) yes
N4 Ir2 C32 94.6(2) yes
N4 Ir2 C33 117.5(2) yes
N4 Ir2 C34 156.32(19) yes
N4 Ir2 C35 140.8(3) yes
N4 Ir2 C36 104.1(2) yes
N4 Ir2 C42 87.6(2) yes
C32 Ir2 C33 36.3(3) yes
C32 Ir2 C34 63.5(3) yes
C32 Ir2 C35 63.7(3) yes
C32 Ir2 C36 38.6(2) yes
C32 Ir2 C42 151.8(2) yes
C33 Ir2 C34 39.2(3) yes
C33 Ir2 C35 64.3(2) yes
C33 Ir2 C36 63.9(2) yes
C33 Ir2 C42 154.9(3) yes
C34 Ir2 C35 38.8(3) yes
C34 Ir2 C36 65.1(3) yes
C34 Ir2 C42 115.9(3) yes
C35 Ir2 C36 38.6(3) yes
C35 Ir2 C42 97.7(2) yes
C36 Ir2 C42 113.7(2) yes
F1 Sb1 F2 89.15(17) yes
F1 Sb1 F3 88.5(3) yes
F1 Sb1 F4 89.68(19) yes
F1 Sb1 F5 89.1(3) yes
F1 Sb1 F6 179.4(2) yes
F2 Sb1 F3 88.75(18) yes
F2 Sb1 F4 177.7(2) yes
F2 Sb1 F5 90.7(2) yes
F2 Sb1 F6 90.3(2) yes
F3 Sb1 F4 89.28(18) yes
F3 Sb1 F5 177.5(3) yes
F3 Sb1 F6 91.5(3) yes
F4 Sb1 F5 91.2(2) yes
F4 Sb1 F6 90.9(2) yes
F5 Sb1 F6 90.9(3) yes
F7 Sb2 F8 87.6(5) yes
F7 Sb2 F9 90.5(3) yes
F7 Sb2 F10 90.8(5) yes
F7 Sb2 F11 90.7(3) yes
F7 Sb2 F12 176.1(5) yes
F8 Sb2 F9 91.2(3) yes
F8 Sb2 F10 178.0(5) yes
F8 Sb2 F11 88.6(3) yes
F8 Sb2 F12 88.5(5) yes
F9 Sb2 F10 90.1(3) yes
F9 Sb2 F11 178.8(3) yes
F9 Sb2 F12 90.2(3) yes
F10 Sb2 F11 90.1(3) yes
F10 Sb2 F12 93.1(5) yes
F11 Sb2 F12 88.5(3) yes
Ir1 N1 C17 113.6(3) yes
Ir1 N2 C30 168.3(4) yes
Ir2 N3 C48 115.4(3) yes
Ir2 N4 C61 171.9(4) yes
Ir1 C1 C2 69.8(3) yes
Ir1 C1 C5 73.2(3) yes
Ir1 C1 C6 124.2(4) yes
C2 C1 C5 108.3(5) yes
C2 C1 C6 126.3(5) yes
C5 C1 C6 125.4(6) yes
Ir1 C2 C1 71.7(3) yes
Ir1 C2 C3 70.2(3) yes
Ir1 C2 C7 128.8(4) yes
C1 C2 C3 107.8(5) yes
C1 C2 C7 127.0(5) yes
C3 C2 C7 124.9(6) yes
Ir1 C3 C2 70.5(3) yes
Ir1 C3 C4 72.5(3) yes
Ir1 C3 C8 132.1(4) yes
C2 C3 C4 107.2(5) yes
C2 C3 C8 125.1(5) yes
C4 C3 C8 126.5(5) yes
Ir1 C4 C3 68.9(3) yes
Ir1 C4 C5 73.2(3) yes
Ir1 C4 C9 125.3(4) yes
C3 C4 C5 109.4(5) yes
C3 C4 C9 125.4(6) yes
C5 C4 C9 125.1(6) yes
Ir1 C5 C1 68.5(3) yes
Ir1 C5 C4 69.7(3) yes
Ir1 C5 C10 126.0(4) yes
C1 C5 C4 107.2(5) yes
C1 C5 C10 124.4(6) yes
C4 C5 C10 128.4(6) yes
Ir1 C11 C12 125.7(4) yes
Ir1 C11 C16 116.8(4) yes
C12 C11 C16 117.4(5) yes
C11 C12 C13 121.5(5) yes
C12 C13 C14 120.1(5) yes
C13 C14 C15 119.1(5) yes
C14 C15 C16 120.9(5) yes
C11 C16 C15 121.0(5) yes
C11 C16 C17 116.9(4) yes
C15 C16 C17 122.0(5) yes
N1 C17 C16 104.7(4) yes
N1 C17 C18 107.6(4) yes
N1 C17 C24 111.5(5) yes
C16 C17 C18 113.0(5) yes
C16 C17 C24 111.2(4) yes
C18 C17 C24 108.7(5) yes
C17 C18 C19 121.9(5) yes
C17 C18 C23 119.3(5) yes
C19 C18 C23 118.8(5) yes
C18 C19 C20 119.8(5) yes
C19 C20 C21 120.7(6) yes
C20 C21 C22 120.1(6) yes
C21 C22 C23 120.0(5) yes
C18 C23 C22 120.7(6) yes
C17 C24 C25 120.0(5) yes
C17 C24 C29 122.3(5) yes
C25 C24 C29 117.5(5) yes
C24 C25 C26 120.9(6) yes
C25 C26 C27 119.7(7) yes
C26 C27 C28 120.2(6) yes
C27 C28 C29 119.9(7) yes
C24 C29 C28 121.6(6) yes
N2 C30 C31 177.6(6) yes
Ir2 C32 C33 72.0(3) yes
Ir2 C32 C36 67.9(3) yes
Ir2 C32 C37 125.1(5) yes
C33 C32 C36 109.6(6) yes
C33 C32 C37 126.6(6) yes
C36 C32 C37 123.9(6) yes
Ir2 C33 C32 71.6(3) yes
Ir2 C33 C34 67.4(3) yes
Ir2 C33 C38 127.1(5) yes
C32 C33 C34 107.4(5) yes
C32 C33 C38 127.8(6) yes
C34 C33 C38 124.8(6) yes
Ir2 C34 C33 73.4(3) yes
Ir2 C34 C35 71.0(3) yes
Ir2 C34 C39 128.0(5) yes
C33 C34 C35 107.4(6) yes
C33 C34 C39 124.8(5) yes
C35 C34 C39 127.2(6) yes
Ir2 C35 C34 70.2(4) yes
Ir2 C35 C36 70.4(4) yes
Ir2 C35 C40 127.2(4) yes
C34 C35 C36 108.3(5) yes
C34 C35 C40 126.0(6) yes
C36 C35 C40 125.7(6) yes
Ir2 C36 C32 73.4(4) yes
Ir2 C36 C35 71.0(4) yes
Ir2 C36 C41 127.1(4) yes
C32 C36 C35 107.2(5) yes
C32 C36 C41 125.3(6) yes
C35 C36 C41 127.0(6) yes
Ir2 C42 C43 125.5(4) yes
Ir2 C42 C47 117.3(4) yes
C43 C42 C47 117.2(5) yes
C42 C43 C44 120.6(6) yes
C43 C44 C45 120.9(5) yes
C44 C45 C46 119.8(5) yes
C45 C46 C47 119.9(6) yes
C42 C47 C46 121.5(5) yes
C42 C47 C48 117.5(4) yes
C46 C47 C48 120.9(5) yes
N3 C48 C47 107.2(5) yes
N3 C48 C49 106.7(4) yes
N3 C48 C55 108.3(5) yes
C47 C48 C49 110.1(5) yes
C47 C48 C55 110.8(4) yes
C49 C48 C55 113.4(5) yes
C48 C49 C50 122.1(5) yes
C48 C49 C54 119.7(5) yes
C50 C49 C54 118.3(6) yes
C49 C50 C51 121.0(5) yes
C50 C51 C52 120.5(6) yes
C51 C52 C53 119.4(6) yes
C52 C53 C54 119.9(6) yes
C49 C54 C53 121.0(6) yes
C48 C55 C56 124.3(6) yes
C48 C55 C60 118.6(6) yes
C56 C55 C60 117.1(6) yes
C55 C56 C57 121.1(6) yes
C56 C57 C58 120.3(7) yes
C57 C58 C59 120.2(7) yes
C58 C59 C60 118.2(7) yes
C55 C60 C59 123.0(7) yes
N4 C61 C62 177.9(6) yes
Ir1 N1 H1 124.409 no
Ir1 N1 H2 124.388 no
C17 N1 H1 93.885 no
C17 N1 H2 93.558 no
H1 N1 H2 99.179 no
Ir2 N3 H35 124.076 no
Ir2 N3 H36 123.881 no
C48 N3 H35 93.154 no
C48 N3 H36 93.063 no
H35 N3 H36 99.404 no
C1 C6 H3 109.234 no
C1 C6 H4 109.722 no
C1 C6 H5 109.530 no
H3 C6 H4 109.450 no
H3 C6 H5 109.437 no
H4 C6 H5 109.453 no
C2 C7 H6 109.512 no
C2 C7 H7 109.384 no
C2 C7 H8 109.606 no
H6 C7 H7 109.434 no
H6 C7 H8 109.444 no
H7 C7 H8 109.448 no
C3 C8 H9 109.450 no
C3 C8 H10 109.687 no
C3 C8 H11 109.361 no
H9 C8 H10 109.439 no
H9 C8 H11 109.442 no
H10 C8 H11 109.448 no
C4 C9 H12 109.892 no
C4 C9 H13 109.305 no
C4 C9 H14 109.296 no
H12 C9 H13 109.443 no
H12 C9 H14 109.445 no
H13 C9 H14 109.447 no
C5 C10 H15 109.642 no
C5 C10 H16 109.594 no
C5 C10 H17 109.281 no
H15 C10 H16 109.431 no
H15 C10 H17 109.445 no
H16 C10 H17 109.434 no
C11 C12 H18 119.102 no
C13 C12 H18 119.353 no
C12 C13 H19 120.135 no
C14 C13 H19 119.719 no
C13 C14 H20 120.322 no
C15 C14 H20 120.626 no
C14 C15 H21 119.379 no
C16 C15 H21 119.745 no
C18 C19 H22 119.758 no
C20 C19 H22 120.490 no
C19 C20 H23 119.466 no
C21 C20 H23 119.824 no
C20 C21 H24 119.846 no
C22 C21 H24 120.012 no
C21 C22 H25 119.810 no
C23 C22 H25 120.225 no
C18 C23 H26 119.582 no
C22 C23 H26 119.733 no
C24 C25 H27 119.304 no
C26 C25 H27 119.750 no
C25 C26 H28 120.013 no
C27 C26 H28 120.280 no
C26 C27 H29 119.872 no
C28 C27 H29 119.895 no
C27 C28 H30 120.171 no
C29 C28 H30 119.926 no
C24 C29 H31 118.863 no
C28 C29 H31 119.536 no
C30 C31 H32 109.102 no
C30 C31 H33 109.603 no
C30 C31 H34 109.802 no
H32 C31 H33 109.436 no
H32 C31 H34 109.447 no
H33 C31 H34 109.438 no
C32 C37 H37 109.011 no
C32 C37 H38 109.578 no
C32 C37 H39 109.919 no
H37 C37 H38 109.438 no
H37 C37 H39 109.442 no
H38 C37 H39 109.438 no
C33 C38 H40 109.571 no
C33 C38 H41 109.676 no
C33 C38 H42 109.249 no
H40 C38 H41 109.432 no
H40 C38 H42 109.439 no
H41 C38 H42 109.459 no
C34 C39 H43 108.905 no
C34 C39 H44 109.848 no
C34 C39 H45 109.704 no
H43 C39 H44 109.486 no
H43 C39 H45 109.444 no
H44 C39 H45 109.440 no
C35 C40 H46 109.679 no
C35 C40 H47 109.241 no
C35 C40 H48 109.575 no
H46 C40 H47 109.453 no
H46 C40 H48 109.433 no
H47 C40 H48 109.445 no
C36 C41 H49 109.811 no
C36 C41 H50 109.432 no
C36 C41 H51 109.252 no
H49 C41 H50 109.439 no
H49 C41 H51 109.441 no
H50 C41 H51 109.453 no
C42 C43 H52 119.432 no
C44 C43 H52 119.948 no
C43 C44 H53 119.509 no
C45 C44 H53 119.552 no
C44 C45 H54 120.328 no
C46 C45 H54 119.907 no
C45 C46 H55 120.434 no
C47 C46 H55 119.660 no
C49 C50 H56 119.208 no
C51 C50 H56 119.795 no
C50 C51 H57 119.914 no
C52 C51 H57 119.579 no
C51 C52 H58 120.502 no
C53 C52 H58 120.094 no
C52 C53 H59 120.179 no
C54 C53 H59 119.940 no
C49 C54 H60 119.292 no
C53 C54 H60 119.746 no
C55 C56 H61 119.227 no
C57 C56 H61 119.683 no
C56 C57 H62 120.423 no
C58 C57 H62 119.236 no
C57 C58 H63 120.164 no
C59 C58 H63 119.614 no
C58 C59 H64 120.983 no
C60 C59 H64 120.835 no
C55 C60 H65 118.083 no
C59 C60 H65 118.865 no
C61 C62 H66 109.431 no
C61 C62 H67 109.127 no
C61 C62 H68 109.940 no
H66 C62 H67 109.449 no
H66 C62 H68 109.438 no
H67 C62 H68 109.441 no

loop_
_geom_bond_atom_site_label_1
_geom_bond_atom_site_label_2
_geom_bond_distance
_geom_bond_publ_flag
Ir1 N1 2.140(5) yes
Ir1 N2 2.054(5) yes
Ir1 C1 2.193(6) yes
Ir1 C2 2.168(6) yes
Ir1 C3 2.163(6) yes
Ir1 C4 2.211(5) yes
Ir1 C5 2.257(5) yes
Ir1 C11 2.074(5) yes
Ir2 N3 2.130(5) yes
Ir2 N4 2.064(5) yes
Ir2 C32 2.235(6) yes
Ir2 C33 2.240(5) yes
Ir2 C34 2.158(6) yes
Ir2 C35 2.168(6) yes
Ir2 C36 2.161(6) yes
Ir2 C42 2.062(5) yes
Sb1 F1 1.879(5) yes
Sb1 F2 1.889(4) yes
Sb1 F3 1.866(5) yes
Sb1 F4 1.884(4) yes
Sb1 F5 1.848(6) yes
Sb1 F6 1.857(6) yes
Sb2 F7 1.833(7) yes
Sb2 F8 1.832(6) yes
Sb2 F9 1.869(4) yes
Sb2 F10 1.810(6) yes
Sb2 F11 1.879(4) yes
Sb2 F12 1.831(8) yes
N1 C17 1.510(7) yes
N2 C30 1.125(8) yes
N3 C48 1.522(7) yes
N4 C61 1.119(8) yes
C1 C2 1.436(9) yes
C1 C5 1.461(8) yes
C1 C6 1.488(9) yes
C2 C3 1.455(8) yes
C2 C7 1.493(8) yes
C3 C4 1.445(8) yes
C3 C8 1.496(9) yes
C4 C5 1.422(9) yes
C4 C9 1.494(8) yes
C5 C10 1.505(9) yes
C11 C12 1.401(7) yes
C11 C16 1.406(8) yes
C12 C13 1.390(7) yes
C13 C14 1.391(9) yes
C14 C15 1.388(8) yes
C15 C16 1.385(7) yes
C16 C17 1.522(7) yes
C17 C18 1.537(8) yes
C17 C24 1.547(7) yes
C18 C19 1.399(8) yes
C18 C23 1.398(7) yes
C19 C20 1.396(9) yes
C20 C21 1.372(8) yes
C21 C22 1.383(9) yes
C22 C23 1.387(8) yes
C24 C25 1.392(9) yes
C24 C29 1.392(8) yes
C25 C26 1.393(8) yes
C26 C27 1.374(10) yes
C27 C28 1.375(10) yes
C28 C29 1.375(8) yes
C30 C31 1.462(10) yes
C32 C33 1.395(9) yes
C32 C36 1.456(8) yes
C32 C37 1.510(10) yes
C33 C34 1.476(9) yes
C33 C38 1.497(9) yes
C34 C35 1.436(8) yes
C34 C39 1.505(10) yes
C35 C36 1.431(9) yes
C35 C40 1.484(9) yes
C36 C41 1.491(9) yes
C42 C43 1.407(7) yes
C42 C47 1.413(8) yes
C43 C44 1.398(7) yes
C44 C45 1.378(9) yes
C45 C46 1.387(8) yes
C46 C47 1.394(7) yes
C47 C48 1.516(7) yes
C48 C49 1.541(9) yes
C48 C55 1.533(8) yes
C49 C50 1.398(8) yes
C49 C54 1.393(8) yes
C50 C51 1.383(9) yes
C51 C52 1.376(8) yes
C52 C53 1.404(10) yes
C53 C54 1.385(10) yes
C55 C56 1.392(9) yes
C55 C60 1.393(10) yes
C56 C57 1.388(9) yes
C57 C58 1.384(11) yes
C58 C59 1.392(11) yes
C59 C60 1.390(9) yes
C61 C62 1.461(10) yes
N1 H1 0.970 no
N1 H2 0.970 no
N3 H35 0.970 no
N3 H36 0.970 no
C6 H3 0.960 no
C6 H4 0.960 no
C6 H5 0.960 no
C7 H6 0.960 no
C7 H7 0.960 no
C7 H8 0.960 no
C8 H9 0.960 no
C8 H10 0.960 no
C8 H11 0.960 no
C9 H12 0.960 no
C9 H13 0.960 no
C9 H14 0.960 no
C10 H15 0.960 no
C10 H16 0.960 no
C10 H17 0.960 no
C12 H18 0.930 no
C13 H19 0.930 no
C14 H20 0.930 no
C15 H21 0.930 no
C19 H22 0.930 no
C20 H23 0.930 no
C21 H24 0.930 no
C22 H25 0.930 no
C23 H26 0.930 no
C25 H27 0.930 no
C26 H28 0.930 no
C27 H29 0.930 no
C28 H30 0.930 no
C29 H31 0.930 no
C31 H32 0.960 no
C31 H33 0.960 no
C31 H34 0.960 no
C37 H37 0.960 no
C37 H38 0.960 no
C37 H39 0.960 no
C38 H40 0.960 no
C38 H41 0.960 no
C38 H42 0.960 no
C39 H43 0.960 no
C39 H44 0.960 no
C39 H45 0.960 no
C40 H46 0.960 no
C40 H47 0.960 no
C40 H48 0.960 no
C41 H49 0.960 no
C41 H50 0.960 no
C41 H51 0.960 no
C43 H52 0.930 no
C44 H53 0.930 no
C45 H54 0.930 no
C46 H55 0.930 no
C50 H56 0.930 no
C51 H57 0.930 no
C52 H58 0.930 no
C53 H59 0.930 no
C54 H60 0.930 no
C56 H61 0.930 no
C57 H62 0.930 no
C58 H63 0.930 no
C59 H64 0.930 no
C60 H65 0.930 no
C62 H66 0.960 no
C62 H67 0.960 no
C62 H68 0.960 no

loop_
_geom_contact_atom_site_label_1
_geom_contact_atom_site_label_2
_geom_contact_distance
_geom_contact_publ_flag
_geom_contact_site_symmetry_2
N1 C9 3.536(7) no .
N1 C19 3.588(8) no .
N1 C23 2.988(8) no .
N1 C29 2.972(7) no .
N2 C6 3.299(8) no .
N2 C12 3.579(8) no .
N3 C50 3.574(8) no .
N3 C54 2.962(9) no .
N3 C60 2.967(7) no .
N4 C37 3.379(8) no .
N4 C47 3.545(8) no .
C6 C7 3.219(10) no .
C6 C10 3.173(9) no .
C7 C8 3.170(9) no .
C7 C12 3.439(8) no .
C8 C9 3.209(9) no .
C8 C19 3.362(8) no .
C8 C20 3.584(9) no .
C9 C10 3.216(11) no .
C11 C14 2.822(7) no .
C11 C18 3.340(8) no .
C11 C19 3.527(9) no .
C12 C15 2.764(8) no .
C13 C16 2.775(8) no .
C15 C18 3.372(7) no .
C15 C19 3.382(8) no .
C15 C24 2.939(8) no .
C15 C25 3.403(8) no .
C16 C19 2.885(8) no .
C16 C25 3.408(8) no .
C16 C29 3.290(8) no .
C18 C21 2.791(8) no .
C18 C25 2.828(7) no .
C19 C22 2.779(8) no .
C19 C24 3.563(8) no .
C20 C23 2.764(9) no .
C23 C24 3.053(7) no .
C23 C25 3.177(7) no .
C24 C27 2.790(8) no .
C25 C28 2.758(10) no .
C26 C29 2.753(10) no .
C35 C43 3.592(7) no .
C37 C38 3.213(12) no .
C37 C41 3.162(10) no .
C38 C39 3.192(11) no .
C39 C40 3.216(10) no .
C40 C41 3.195(12) no .
C40 C42 3.451(9) no .
C40 C43 3.394(8) no .
C42 C45 2.824(7) no .
C42 C49 3.379(9) no .
C42 C50 3.555(9) no .
C43 C46 2.785(8) no .
C44 C47 2.766(8) no .
C46 C49 3.234(8) no .
C46 C50 3.175(8) no .
C46 C55 2.981(8) no .
C46 C60 3.460(9) no .
C47 C50 2.818(9) no .
C47 C56 3.599(9) no .
C47 C60 3.050(9) no .
C49 C52 2.802(9) no .
C49 C56 2.947(8) no .
C50 C53 2.768(8) no .
C51 C54 2.770(9) no .
C54 C55 3.152(8) no .
C54 C56 3.167(8) no .
C55 C58 2.806(9) no .
C56 C59 2.786(10) no .
C57 C60 2.744(10) no .
F1 N1 2.902(6) no .
F1 C9 3.487(8) no .
F1 C9 3.342(8) no 3_656
F1 C10 3.526(8) no .
F2 N1 3.182(7) no .
F2 N2 3.080(7) no .
F2 C29 3.325(8) no .
F2 C30 2.872(8) no .
F2 C31 3.232(11) no .
F3 C6 3.333(8) no 1_565
F3 C7 3.358(8) no 1_565
F3 C29 3.323(7) no .
F4 C6 3.487(7) no 1_565
F4 C8 3.581(7) no 3_656
F4 C9 3.454(9) no 3_656
F4 C21 3.333(7) no 3_656
F4 C22 3.421(7) no 3_656
F4 C26 3.290(9) no 4_554
F5 C13 3.115(9) no 4_544
F5 C14 3.069(9) no 4_544
F6 C45 3.455(8) no .
F6 C61 3.397(9) no 4_554
F6 C62 3.124(9) no 4_554
F7 N3 3.114(12) no .
F8 N4 3.135(9) no .
F8 C37 3.308(10) no .
F8 C38 3.558(11) no .
F8 C61 3.039(9) no .
F8 C62 3.454(9) no .
F9 C53 3.542(8) no 3_757
F9 C54 3.279(7) no 3_757
F10 C35 3.565(10) no 1_545
F10 C36 3.291(9) no 1_545
F10 C38 3.363(11) no 3_757
F10 C41 3.213(9) no 1_545
F11 C31 3.269(10) no 4_545
F11 C41 3.486(8) no 1_545
F11 C61 3.530(8) no .
F11 C62 3.133(8) no .
F12 C31 3.477(11) no 4_545
F12 C53 3.584(8) no 3_757
F12 C57 3.454(12) no 4_545
N1 F1 2.902(6) no .
N1 F2 3.182(7) no .
N2 F2 3.080(7) no .
N3 F7 3.114(12) no .
N4 F8 3.135(9) no .
C6 F3 3.333(8) no 1_545
C6 F4 3.487(7) no 1_545
C7 F3 3.358(8) no 1_545
C8 F4 3.581(7) no 3_656
C9 F1 3.487(8) no .
C9 F1 3.342(8) no 3_656
C9 F4 3.454(9) no 3_656
C10 F1 3.526(8) no .
C12 C44 3.599(9) no 1_545
C13 F5 3.115(9) no 4_545
C14 F5 3.069(9) no 4_545
C20 C26 3.559(8) no 2_646
C21 F4 3.333(7) no 3_656
C21 C26 3.474(9) no 2_646
C22 F4 3.421(7) no 3_656
C26 F4 3.290(9) no 4_555
C26 C20 3.559(8) no 2_656
C26 C21 3.474(9) no 2_656
C26 C62 3.563(8) no .
C27 C61 3.298(8) no .
C27 C62 3.469(9) no .
C29 F2 3.325(8) no .
C29 F3 3.323(7) no .
C30 F2 2.872(8) no .
C30 C58 3.488(8) no .
C31 F2 3.232(11) no .
C31 F11 3.269(10) no 4_544
C31 F12 3.477(11) no 4_544
C31 C57 3.495(9) no .
C31 C58 3.365(9) no .
C35 F10 3.565(10) no 1_565
C36 F10 3.291(9) no 1_565
C37 F8 3.308(10) no .
C38 F8 3.558(11) no .
C38 F10 3.363(11) no 3_757
C40 C58 3.462(9) no 1_565
C41 F10 3.213(9) no 1_565
C41 F11 3.486(8) no 1_565
C44 C12 3.599(9) no 1_565
C45 F6 3.455(8) no .
C52 C57 3.541(9) no 2_756
C53 F9 3.542(8) no 3_757
C53 F12 3.584(8) no 3_757
C54 F9 3.279(7) no 3_757
C57 F12 3.454(12) no 4_544
C57 C31 3.495(9) no .
C57 C52 3.541(9) no 2_746
C58 C30 3.488(8) no .
C58 C31 3.365(9) no .
C58 C40 3.462(9) no 1_545
C61 F6 3.397(9) no 4_555
C61 F8 3.039(9) no .
C61 F11 3.530(8) no .
C61 C27 3.298(8) no .
C62 F6 3.124(9) no 4_555
C62 F8 3.454(9) no .
C62 F11 3.133(8) no .
C62 C26 3.563(8) no .
C62 C27 3.469(9) no .
Ir1 H5 3.2420 no .
Ir1 H6 3.5552 no .
Ir1 H7 3.4346 no .
Ir1 H11 3.4393 no .
Ir1 H13 3.4090 no .
Ir1 H14 3.5174 no .
Ir1 H15 3.3641 no .
Ir1 H18 3.1861 no .
Ir2 H39 3.3434 no .
Ir2 H40 3.3767 no .
Ir2 H45 3.3410 no .
Ir2 H46 3.2939 no .
Ir2 H49 3.3076 no .
Ir2 H52 3.1823 no .
N1 H13 3.2375 no .
N1 H14 3.4655 no .
N1 H26 2.8052 no .
N1 H31 2.6853 no .
N2 H1 2.7888 no .
N2 H4 3.3453 no .
N2 H5 2.9403 no .
N2 H15 3.3916 no .
N2 H16 3.5911 no .
N2 H18 3.5884 no .
N2 H32 3.0366 no .
N2 H33 3.0601 no .
N2 H34 3.0391 no .
N3 H40 3.4053 no .
N3 H45 3.5092 no .
N3 H60 2.7834 no .
N3 H65 2.7572 no .
N4 H36 2.7707 no .
N4 H38 3.4796 no .
N4 H39 2.9730 no .
N4 H65 3.0514 no .
N4 H66 3.0481 no .
N4 H67 3.0318 no .
N4 H68 3.0341 no .
C1 H6 2.7301 no .
C1 H7 3.3216 no .
C1 H8 3.0703 no .
C1 H15 3.2212 no .
C1 H16 2.6691 no .
C1 H17 3.2246 no .
C2 H3 2.8595 no .
C2 H4 3.3667 no .
C2 H5 2.8562 no .
C2 H9 3.1358 no .
C2 H10 2.6848 no .
C2 H11 3.2846 no .
C2 H18 3.2677 no .
C3 H6 3.3590 no .
C3 H7 2.7560 no .
C3 H8 2.9741 no .
C3 H12 3.0104 no .
C3 H13 2.7363 no .
C3 H14 3.3409 no .
C4 H2 3.3447 no .
C4 H9 2.8782 no .
C4 H10 3.3826 no .
C4 H11 2.8725 no .
C4 H15 2.8947 no .
C4 H16 3.3795 no .
C4 H17 2.8966 no .
C5 H3 3.2024 no .
C5 H4 2.6739 no .
C5 H5 3.2335 no .
C5 H12 3.0449 no .
C5 H13 3.2916 no .
C5 H14 2.6825 no .
C6 H6 2.8739 no .
C6 H16 2.7292 no .
C7 H3 3.1565 no .
C7 H5 3.2172 no .
C7 H10 2.7528 no .
C7 H18 2.8603 no .
C8 H7 2.9445 no .
C8 H8 3.3309 no .
C8 H12 3.4050 no .
C8 H13 2.9733 no .
C8 H22 3.4512 no .
C9 H2 3.1378 no .
C9 H9 3.2401 no .
C9 H11 3.1168 no .
C9 H15 3.1979 no .
C9 H17 3.1947 no .
C10 H4 2.7313 no .
C10 H12 3.5865 no .
C10 H14 2.8645 no .
C11 H1 3.0738 no .
C11 H2 3.4844 no .
C11 H7 3.2605 no .
C11 H19 3.2708 no .
C11 H21 3.2644 no .
C11 H22 3.0726 no .
C12 H6 3.3062 no .
C12 H7 2.9705 no .
C12 H20 3.2506 no .
C13 H21 3.2340 no .
C14 H18 3.2447 no .
C14 H22 3.5585 no .
C15 H19 3.2356 no .
C15 H22 2.8140 no .
C15 H27 3.4493 no .
C16 H1 2.6803 no .
C16 H2 3.1138 no .
C16 H18 3.2392 no .
C16 H20 3.2522 no .
C16 H22 2.5140 no .
C16 H27 3.4850 no .
C16 H31 3.2669 no .
C17 H21 2.6977 no .
C17 H22 2.7191 no .
C17 H26 2.6625 no .
C17 H27 2.6745 no .
C17 H31 2.7124 no .
C18 H1 3.0927 no .
C18 H2 2.2876 no .
C18 H11 2.9169 no .
C18 H13 3.2570 no .
C18 H21 3.4135 no .
C18 H23 3.2540 no .
C18 H25 3.2593 no .
C18 H27 2.4681 no .
C19 H2 3.5831 no .
C19 H10 3.4764 no .
C19 H11 2.5233 no .
C19 H21 3.4795 no .
C19 H24 3.2433 no .
C19 H26 3.2468 no .
C19 H27 2.9814 no .
C20 H11 2.7027 no .
C20 H25 3.2239 no .
C21 H11 3.2095 no .
C21 H22 3.2437 no .
C21 H26 3.2356 no .
C22 H11 3.5150 no .
C22 H13 3.2173 no .
C22 H23 3.2257 no .
C22 H27 3.5599 no .
C23 H1 3.5438 no .
C23 H2 2.3411 no .
C23 H11 3.3802 no .
C23 H13 2.8452 no .
C23 H22 3.2478 no .
C23 H24 3.2379 no .
C23 H27 2.8344 no .
C24 H1 2.2565 no .
C24 H2 2.6072 no .
C24 H21 2.6378 no .
C24 H26 2.9222 no .
C24 H28 3.2597 no .
C24 H30 3.2497 no .
C25 H21 2.7724 no .
C25 H26 3.2011 no .
C25 H29 3.2336 no .
C25 H31 3.2200 no .
C26 H30 3.2236 no .
C27 H27 3.2300 no .
C27 H31 3.2167 no .
C28 H1 3.5594 no .
C28 H28 3.2242 no .
C29 H1 2.2474 no .
C29 H2 3.1537 no .
C29 H21 3.3827 no .
C29 H27 3.2230 no .
C29 H29 3.2193 no .
C30 H1 3.4110 no .
C30 H4 3.5253 no .
C30 H5 3.2790 no .
C32 H40 2.8647 no .
C32 H41 3.3440 no .
C32 H42 2.8530 no .
C32 H49 3.2647 no .
C32 H50 2.6726 no .
C32 H51 3.1632 no .
C33 H35 3.4608 no .
C33 H37 2.8539 no .
C33 H38 3.3450 no .
C33 H39 2.8526 no .
C33 H43 3.1756 no .
C33 H44 2.6995 no .
C33 H45 3.2967 no .
C34 H35 3.4090 no .
C34 H40 3.2399 no .
C34 H41 2.6804 no .
C34 H42 3.2276 no .
C34 H46 2.8566 no .
C34 H47 3.3563 no .
C34 H48 2.8491 no .
C35 H43 2.8847 no .
C35 H44 3.3866 no .
C35 H45 2.8854 no .
C35 H49 2.8718 no .
C35 H50 3.3669 no .
C35 H51 2.8701 no .
C35 H52 3.3044 no .
C36 H37 3.2149 no .
C36 H38 2.6607 no .
C36 H39 3.2203 no .
C36 H46 3.2058 no .
C36 H47 2.6478 no .
C36 H48 3.1788 no .
C36 H52 3.3895 no .
C37 H40 3.1860 no .
C37 H42 3.1927 no .
C37 H50 2.7195 no .
C38 H35 3.4804 no .
C38 H37 3.1854 no .
C38 H39 3.1920 no .
C38 H44 2.7630 no .
C39 H35 3.4600 no .
C39 H41 2.7474 no .
C39 H46 3.1982 no .
C39 H48 3.1697 no .
C40 H43 3.2024 no .
C40 H45 3.1751 no .
C40 H49 3.1651 no .
C40 H51 3.1735 no .
C40 H52 3.0504 no .
C41 H38 2.7151 no .
C41 H47 2.7630 no .
C41 H52 3.2757 no .
C42 H35 3.4493 no .
C42 H36 3.2211 no .
C42 H46 2.9702 no .
C42 H53 3.2709 no .
C42 H55 3.2812 no .
C42 H56 3.1050 no .
C42 H65 3.4945 no .
C43 H46 2.9190 no .
C43 H47 3.2755 no .
C43 H49 3.2887 no .
C43 H54 3.2545 no .
C44 H55 3.2329 no .
C45 H52 3.2490 no .
C45 H56 3.2463 no .
C46 H53 3.2292 no .
C46 H56 2.5671 no .
C46 H65 3.4394 no .
C47 H35 3.0978 no .
C47 H36 2.8344 no .
C47 H52 3.2516 no .
C47 H54 3.2461 no .
C47 H56 2.4352 no .
C47 H65 2.8602 no .
C48 H55 2.6813 no .
C48 H56 2.7162 no .
C48 H60 2.6634 no .
C48 H61 2.7478 no .
C48 H65 2.6167 no .
C49 H35 2.1933 no .
C49 H36 3.0236 no .
C49 H45 2.9932 no .
C49 H55 3.2550 no .
C49 H57 3.2569 no .
C49 H59 3.2535 no .
C49 H61 2.5880 no .
C50 H35 3.4423 no .
C50 H45 2.8985 no .
C50 H55 3.2645 no .
C50 H58 3.2365 no .
C50 H60 3.2361 no .
C50 H61 3.4248 no .
C51 H45 3.1379 no .
C51 H59 3.2403 no .
C52 H45 3.4216 no .
C52 H56 3.2312 no .
C52 H60 3.2535 no .
C53 H35 3.4867 no .
C53 H45 3.4788 no .
C53 H57 3.2408 no .
C53 H61 3.5239 no .
C54 H35 2.2445 no .
C54 H36 3.3951 no .
C54 H44 3.5262 no .
C54 H45 3.2849 no .
C54 H56 3.2349 no .
C54 H58 3.2529 no .
C54 H61 2.6537 no .
C55 H35 2.6896 no .
C55 H36 2.1236 no .
C55 H55 2.7199 no .
C55 H60 2.9927 no .
C55 H62 3.2592 no .
C55 H64 3.2800 no .
C56 H35 3.5436 no .
C56 H36 3.3123 no .
C56 H55 3.1589 no .
C56 H60 3.0159 no .
C56 H63 3.2443 no .
C56 H65 3.2118 no .
C57 H64 3.2501 no .
C58 H61 3.2408 no .
C58 H65 3.2241 no .
C59 H36 3.4829 no .
C59 H62 3.2405 no .
C60 H35 3.4361 no .
C60 H36 2.2725 no .
C60 H55 3.2956 no .
C60 H61 3.2187 no .
C60 H63 3.2282 no .
C61 H36 3.3170 no .
C61 H39 3.2145 no .
C61 H65 3.1125 no .
H1 H26 3.1912 no .
H1 H31 1.7980 no .
H2 H13 2.7204 no .
H2 H14 2.9830 no .
H2 H26 1.9708 no .
H2 H31 3.0364 no .
H3 H6 2.7750 no .
H3 H8 3.3164 no .
H3 H16 3.3291 no .
H4 H15 3.3469 no .
H4 H16 2.0595 no .
H4 H17 3.3696 no .
H5 H6 2.6623 no .
H5 H16 3.3830 no .
H5 H18 3.4973 no .
H6 H18 2.5346 no .
H7 H9 3.5802 no .
H7 H10 2.3185 no .
H7 H11 3.5675 no .
H7 H18 2.5466 no .
H8 H10 2.8854 no .
H9 H12 3.1560 no .
H9 H13 3.0988 no .
H10 H22 3.3272 no .
H11 H12 3.4274 no .
H11 H13 2.6060 no .
H11 H22 2.7895 no .
H11 H23 3.0574 no .
H12 H17 3.3165 no .
H13 H25 3.4725 no .
H13 H26 2.9011 no .
H14 H15 2.6175 no .
H14 H17 2.8369 no .
H18 H19 2.3129 no .
H19 H20 2.3220 no .
H20 H21 2.3184 no .
H21 H22 3.0461 no .
H21 H27 2.8334 no .
H22 H23 2.3258 no .
H22 H27 3.3342 no .
H23 H24 2.2971 no .
H24 H25 2.3107 no .
H25 H26 2.3168 no .
H26 H27 3.1029 no .
H27 H28 2.3198 no .
H28 H29 2.3066 no .
H29 H30 2.3064 no .
H30 H31 2.2976 no .
H35 H40 3.2067 no .
H35 H41 3.2711 no .
H35 H44 3.2056 no .
H35 H45 3.2593 no .
H35 H60 1.9431 no .
H35 H65 3.4377 no .
H36 H60 3.0089 no .
H36 H65 2.0837 no .
H37 H40 3.2662 no .
H37 H42 2.8781 no .
H37 H50 3.3370 no .
H38 H49 3.3957 no .
H38 H50 2.0439 no .
H38 H51 3.2840 no .
H39 H40 2.8781 no .
H39 H42 3.2881 no .
H39 H50 3.3553 no .
H40 H44 3.3970 no .
H41 H43 3.2941 no .
H41 H44 2.0906 no .
H41 H45 3.4485 no .
H42 H44 3.3816 no .
H43 H46 3.3089 no .
H43 H48 2.8701 no .
H45 H46 2.8712 no .
H45 H48 3.2311 no .
H45 H56 3.2509 no .
H46 H52 2.8081 no .
H46 H56 3.5763 no .
H47 H49 2.5925 no .
H47 H51 2.6323 no .
H47 H52 2.7047 no .
H48 H51 3.5882 no .
H49 H52 2.4794 no .
H52 H53 2.3207 no .
H53 H54 2.3060 no .
H54 H55 2.3222 no .
H55 H56 2.8003 no .
H55 H61 3.3163 no .
H55 H65 3.5126 no .
H56 H57 2.3089 no .
H57 H58 2.3072 no .
H58 H59 2.3382 no .
H59 H60 2.3109 no .
H60 H61 2.6784 no .
H61 H62 2.3198 no .
H62 H63 2.3058 no .
H63 H64 2.3302 no .
H64 H65 2.3158 no .
H65 H67 3.2716 no .
Sb1 H1 3.4446 no .
Sb1 H3 3.4540 no 1_565
Sb2 H41 3.5258 no 3_757
Sb2 H51 3.4481 no 1_545
F1 H1 2.8010 no .
F1 H2 2.4934 no .
F1 H12 3.0323 no 3_656
F1 H13 3.0154 no 3_656
F1 H14 2.6898 no .
F1 H14 3.4434 no 3_656
F1 H15 2.6348 no .
F1 H25 3.1029 no 3_656
F2 H1 2.4001 no .
F2 H2 3.4324 no .
F2 H31 2.5130 no .
F2 H32 2.7024 no .
F3 H1 3.2395 no .
F3 H2 3.4648 no .
F3 H3 2.6292 no 1_565
F3 H5 3.2062 no 1_565
F3 H6 2.6401 no 1_565
F3 H8 3.2502 no 1_565
F3 H12 2.8506 no 3_656
F3 H31 3.1514 no .
F3 H54 3.2877 no .
F4 H3 2.5834 no 1_565
F4 H9 3.0547 no 3_656
F4 H11 3.2279 no 3_656
F4 H12 3.0385 no 3_656
F4 H13 2.9826 no 3_656
F4 H24 3.2735 no 3_656
F4 H25 3.3916 no 3_656
F4 H28 2.3826 no 4_554
F4 H66 3.4366 no 4_554
F5 H15 3.0102 no .
F5 H19 2.7533 no 4_544
F5 H20 2.6856 no 4_544
F5 H24 3.4798 no 3_656
F5 H25 3.1588 no 3_656
F5 H32 3.1834 no .
F6 H3 3.3645 no 1_565
F6 H38 3.5988 no 4_554
F6 H54 2.6652 no .
F6 H55 3.4494 no .
F6 H66 2.4319 no 4_554
F6 H68 3.2670 no 4_554
F7 H35 2.9646 no .
F7 H36 2.4500 no .
F7 H40 3.3152 no .
F7 H41 3.3517 no 3_757
F8 H36 3.4562 no .
F8 H39 2.3899 no .
F8 H40 2.6904 no .
F8 H57 3.3768 no 4_555
F8 H68 2.9539 no .
F9 H35 3.2213 no 3_757
F9 H40 3.0475 no .
F9 H40 3.5319 no 3_757
F9 H41 2.9592 no 3_757
F9 H44 3.4930 no 3_757
F9 H57 2.7405 no 4_555
F9 H59 3.1935 no 3_757
F9 H60 2.6793 no 3_757
F10 H41 2.4688 no 3_757
F10 H42 3.5282 no 3_757
F10 H44 2.7399 no 3_757
F10 H48 3.5747 no 1_545
F10 H51 2.4665 no 1_545
F11 H32 3.5772 no 4_545
F11 H33 3.3200 no 4_545
F11 H34 2.5048 no 4_545
F11 H51 2.5590 no 1_545
F11 H67 2.9062 no .
F11 H68 2.6827 no .
F12 H33 2.8241 no 4_545
F12 H34 3.2522 no 4_545
F12 H57 3.5311 no 4_555
F12 H59 2.8136 no 3_757
F12 H62 2.5876 no 4_545
N2 H53 3.2743 no 1_545
N2 H63 3.5757 no .
N4 H29 3.2615 no .
N4 H30 3.5620 no .
C1 H9 3.1223 no 3_646
C4 H8 3.2644 no 3_646
C5 H8 3.4674 no 3_646
C5 H9 3.3532 no 3_646
C6 H9 3.0836 no 3_646
C6 H66 3.3327 no 4_544
C7 H12 3.1382 no 3_646
C7 H23 3.1728 no 2_646
C7 H24 3.3891 no 2_646
C8 H3 3.5553 no 3_646
C8 H27 3.2797 no 2_646
C9 H8 3.0759 no 3_646
C9 H26 3.5116 no 3_656
C10 H9 3.5787 no 3_646
C10 H21 3.5638 no 4_544
C10 H22 3.4356 no 4_544
C10 H25 3.1207 no 3_656
C12 H24 3.2807 no 2_646
C12 H29 3.4381 no 1_545
C12 H52 3.2643 no 1_545
C12 H53 3.0167 no 1_545
C13 H24 3.3514 no 2_646
C13 H29 3.1738 no 1_545
C13 H49 3.0281 no 1_545
C13 H52 3.0168 no 1_545
C14 H16 3.4609 no 4_545
C14 H49 3.2379 no 1_545
C14 H64 3.5097 no .
C15 H16 3.2031 no 4_545
C15 H64 3.3396 no .
C15 H67 3.5135 no .
C16 H64 3.4954 no .
C19 H17 3.2242 no 4_545
C20 H7 2.9412 no 2_656
C20 H8 3.4726 no 2_656
C20 H10 3.1353 no 2_656
C20 H17 3.3277 no 4_545
C20 H27 3.5887 no 2_646
C20 H28 3.2174 no 2_646
C21 H7 2.8554 no 2_656
C21 H10 3.1190 no 2_656
C21 H28 2.9394 no 2_646
C22 H10 3.5738 no 2_656
C22 H15 3.4998 no 3_656
C22 H17 3.5606 no 3_656
C22 H22 3.3958 no 2_656
C23 H14 3.5510 no 3_656
C23 H23 3.4743 no 2_656
C25 H23 3.1521 no 2_656
C26 H23 3.1436 no 2_656
C26 H24 2.9903 no 2_656
C26 H66 3.0211 no .
C26 H67 3.3989 no .
C27 H18 3.4600 no 1_565
C27 H19 3.3327 no 1_565
C27 H24 3.3917 no 2_656
C27 H66 3.1693 no .
C27 H67 3.3733 no .
C28 H65 3.0881 no .
C28 H67 3.5866 no .
C29 H64 3.4904 no .
C29 H65 3.3344 no .
C30 H53 3.3872 no 1_545
C30 H63 3.1055 no .
C31 H20 3.3647 no 4_544
C31 H50 3.2403 no 4_554
C31 H51 3.3833 no 4_554
C31 H62 3.3389 no .
C31 H63 3.1152 no .
C32 H43 3.3798 no 3_767
C33 H43 3.2024 no 3_767
C34 H42 3.4788 no 3_767
C35 H42 3.5696 no 3_767
C37 H55 3.2444 no 4_555
C37 H61 3.4723 no 4_555
C38 H43 3.1789 no 3_767
C38 H48 3.5047 no 3_767
C39 H42 3.2859 no 3_767
C40 H42 3.5056 no 3_767
C40 H58 3.1224 no 2_756
C40 H63 3.3227 no 1_565
C41 H19 3.4169 no 1_565
C41 H20 3.4655 no 1_565
C41 H32 3.0931 no 4_555
C42 H30 3.0138 no .
C43 H18 3.3379 no 1_565
C43 H19 3.3354 no 1_565
C43 H29 3.3830 no .
C43 H30 3.0102 no .
C43 H63 3.4471 no 1_565
C44 H5 3.3952 no 1_565
C44 H18 2.9945 no 1_565
C44 H30 2.9326 no .
C44 H63 3.4184 no 1_565
C45 H5 3.4011 no 1_565
C45 H30 2.8001 no .
C46 H30 2.7553 no .
C47 H30 2.8808 no .
C49 H37 3.4449 no 4_554
C50 H37 3.0963 no 4_554
C50 H39 3.4766 no 4_554
C51 H37 3.3152 no 4_554
C51 H42 3.4107 no 4_554
C51 H59 3.3973 no 2_756
C51 H60 3.2499 no 2_756
C52 H42 3.4081 no 4_554
C52 H48 3.0153 no 2_746
C52 H60 3.5622 no 2_756
C52 H61 3.4573 no 2_756
C52 H62 3.2990 no 2_756
C53 H48 3.5683 no 2_746
C53 H57 3.3976 no 2_746
C53 H62 3.3105 no 2_756
C54 H57 3.2672 no 2_746
C56 H37 3.3807 no 4_554
C56 H58 3.0162 no 2_746
C57 H33 2.6136 no .
C57 H58 2.9112 no 2_746
C57 H59 3.5308 no 2_746
C58 H33 2.5924 no .
C58 H46 3.2617 no 1_545
C58 H47 2.9859 no 1_545
C59 H31 3.2759 no .
C59 H47 3.1798 no 1_545
C60 H30 3.3602 no .
C60 H31 3.3729 no .
C61 H29 3.1187 no .
C62 H4 3.3825 no 4_545
C62 H29 3.5527 no .
C62 H54 3.5869 no 4_555
H1 Sb1 3.4446 no .
H1 F1 2.8010 no .
H1 F2 2.4001 no .
H1 F3 3.2395 no .
H2 F1 2.4934 no .
H2 F2 3.4324 no .
H2 F3 3.4648 no .
H3 Sb1 3.4540 no 1_545
H3 F3 2.6292 no 1_545
H3 F4 2.5834 no 1_545
H3 F6 3.3645 no 1_545
H3 C8 3.5553 no 3_646
H3 H9 2.6284 no 3_646
H3 H12 3.1769 no 3_646
H3 H66 3.2429 no 4_544
H4 C62 3.3825 no 4_544
H4 H9 3.0924 no 3_646
H4 H21 3.4399 no 4_544
H4 H66 2.8907 no 4_544
H4 H67 3.3495 no 4_544
H4 H68 3.3689 no 4_544
H5 F3 3.2062 no 1_545
H5 C44 3.3952 no 1_545
H5 C45 3.4011 no 1_545
H5 H53 2.7832 no 1_545
H5 H54 2.8049 no 1_545
H5 H66 3.3241 no 4_544
H5 H68 3.4696 no 4_544
H6 F3 2.6401 no 1_545
H6 H12 3.2450 no 3_646
H6 H53 3.5685 no 1_545
H7 C20 2.9412 no 2_646
H7 C21 2.8554 no 2_646
H7 H23 2.6371 no 2_646
H7 H24 2.4636 no 2_646
H8 F3 3.2502 no 1_545
H8 C4 3.2644 no 3_646
H8 C5 3.4674 no 3_646
H8 C9 3.0759 no 3_646
H8 C20 3.4726 no 2_646
H8 H12 2.3660 no 3_646
H8 H14 3.3351 no 3_646
H8 H17 2.8903 no 3_646
H8 H23 2.8779 no 2_646
H9 F4 3.0547 no 3_656
H9 C1 3.1223 no 3_646
H9 C5 3.3532 no 3_646
H9 C6 3.0836 no 3_646
H9 C10 3.5787 no 3_646
H9 H3 2.6284 no 3_646
H9 H4 3.0924 no 3_646
H9 H16 3.3856 no 3_646
H9 H17 3.3993 no 3_646
H9 H27 3.0677 no 2_646
H9 H28 3.4029 no 2_646
H10 C20 3.1353 no 2_646
H10 C21 3.1190 no 2_646
H10 C22 3.5738 no 2_646
H10 H17 3.3471 no 3_646
H10 H23 3.3507 no 2_646
H10 H24 3.3121 no 2_646
H10 H27 2.9710 no 2_646
H11 F4 3.2279 no 3_656
H11 H27 3.2536 no 2_646
H11 H28 3.4026 no 2_646
H12 F1 3.0323 no 3_656
H12 F3 2.8506 no 3_656
H12 F4 3.0385 no 3_656
H12 C7 3.1382 no 3_646
H12 H3 3.1769 no 3_646
H12 H6 3.2450 no 3_646
H12 H8 2.3660 no 3_646
H12 H26 3.2733 no 3_656
H13 F1 3.0154 no 3_656
H13 F4 2.9826 no 3_656
H13 H14 3.4093 no 3_656
H14 F1 2.6898 no .
H14 F1 3.4434 no 3_656
H14 C23 3.5510 no 3_656
H14 H8 3.3351 no 3_646
H14 H13 3.4093 no 3_656
H14 H14 3.2837 no 3_656
H14 H25 3.3110 no 3_656
H14 H26 2.8683 no 3_656
H15 F1 2.6348 no .
H15 F5 3.0102 no .
H15 C22 3.4998 no 3_656
H15 H20 3.4788 no 4_544
H15 H25 2.5960 no 3_656
H16 C14 3.4609 no 4_544
H16 C15 3.2031 no 4_544
H16 H9 3.3856 no 3_646
H16 H20 3.2386 no 4_544
H16 H21 2.7425 no 4_544
H16 H22 3.3330 no 4_544
H17 C19 3.2242 no 4_544
H17 C20 3.3277 no 4_544
H17 C22 3.5606 no 3_656
H17 H8 2.8903 no 3_646
H17 H9 3.3993 no 3_646
H17 H10 3.3471 no 3_646
H17 H22 2.8207 no 4_544
H17 H23 3.0011 no 4_544
H17 H25 2.7931 no 3_656
H17 H26 3.5486 no 3_656
H18 C27 3.4600 no 1_545
H18 C43 3.3379 no 1_545
H18 C44 2.9945 no 1_545
H18 H24 3.2670 no 2_646
H18 H29 2.9871 no 1_545
H18 H52 3.0902 no 1_545
H18 H53 2.4598 no 1_545
H19 F5 2.7533 no 4_545
H19 C27 3.3327 no 1_545
H19 C41 3.4169 no 1_545
H19 C43 3.3354 no 1_545
H19 H24 3.3592 no 2_646
H19 H29 2.4537 no 1_545
H19 H49 2.5440 no 1_545
H19 H50 3.5293 no 1_545
H19 H52 2.6742 no 1_545
H20 F5 2.6856 no 4_545
H20 C31 3.3647 no 4_545
H20 C41 3.4655 no 1_545
H20 H15 3.4788 no 4_545
H20 H16 3.2386 no 4_545
H20 H32 3.0194 no 4_545
H20 H34 2.9392 no 4_545
H20 H49 2.9373 no 1_545
H20 H50 3.4839 no 1_545
H20 H51 3.4356 no 1_545
H21 C10 3.5638 no 4_545
H21 H4 3.4399 no 4_545
H21 H16 2.7425 no 4_545
H21 H67 2.8197 no .
H22 C10 3.4356 no 4_545
H22 C22 3.3958 no 2_646
H22 H16 3.3330 no 4_545
H22 H17 2.8207 no 4_545
H22 H25 3.0101 no 2_646
H23 C7 3.1728 no 2_656
H23 C23 3.4743 no 2_646
H23 C25 3.1521 no 2_646
H23 C26 3.1436 no 2_646
H23 H7 2.6371 no 2_656
H23 H8 2.8779 no 2_656
H23 H10 3.3507 no 2_656
H23 H17 3.0011 no 4_545
H23 H25 3.5102 no 2_646
H23 H26 3.2517 no 2_646
H23 H27 3.0412 no 2_646
H23 H28 3.0441 no 2_646
H24 F4 3.2735 no 3_656
H24 F5 3.4798 no 3_656
H24 C7 3.3891 no 2_656
H24 C12 3.2807 no 2_656
H24 C13 3.3514 no 2_656
H24 C26 2.9903 no 2_646
H24 C27 3.3917 no 2_646
H24 H7 2.4636 no 2_656
H24 H10 3.3121 no 2_656
H24 H18 3.2670 no 2_656
H24 H19 3.3592 no 2_656
H24 H28 2.5424 no 2_646
H24 H29 3.2650 no 2_646
H25 F1 3.1029 no 3_656
H25 F4 3.3916 no 3_656
H25 F5 3.1588 no 3_656
H25 C10 3.1207 no 3_656
H25 H14 3.3110 no 3_656
H25 H15 2.5960 no 3_656
H25 H17 2.7931 no 3_656
H25 H22 3.0101 no 2_656
H25 H23 3.5102 no 2_656
H26 C9 3.5116 no 3_656
H26 H12 3.2733 no 3_656
H26 H14 2.8683 no 3_656
H26 H17 3.5486 no 3_656
H26 H23 3.2517 no 2_656
H27 C8 3.2797 no 2_656
H27 C20 3.5887 no 2_656
H27 H9 3.0677 no 2_656
H27 H10 2.9710 no 2_656
H27 H11 3.2536 no 2_656
H27 H23 3.0412 no 2_656
H28 F4 2.3826 no 4_555
H28 C20 3.2174 no 2_656
H28 C21 2.9394 no 2_656
H28 H9 3.4029 no 2_656
H28 H11 3.4026 no 2_656
H28 H23 3.0441 no 2_656
H28 H24 2.5424 no 2_656
H28 H66 2.9484 no .
H29 N4 3.2615 no .
H29 C12 3.4381 no 1_565
H29 C13 3.1738 no 1_565
H29 C43 3.3830 no .
H29 C61 3.1187 no .
H29 C62 3.5527 no .
H29 H18 2.9871 no 1_565
H29 H19 2.4537 no 1_565
H29 H24 3.2650 no 2_656
H29 H52 3.3441 no .
H29 H66 3.2130 no .
H30 N4 3.5620 no .
H30 C42 3.0138 no .
H30 C43 3.0102 no .
H30 C44 2.9326 no .
H30 C45 2.8001 no .
H30 C46 2.7553 no .
H30 C47 2.8808 no .
H30 C60 3.3602 no .
H30 H52 3.5839 no .
H30 H53 3.5019 no .
H30 H54 3.3150 no .
H30 H55 3.2219 no .
H30 H65 2.7835 no .
H31 F2 2.5130 no .
H31 F3 3.1514 no .
H31 C59 3.2759 no .
H31 C60 3.3729 no .
H31 H64 3.0592 no .
H31 H65 3.1839 no .
H32 F2 2.7024 no .
H32 F5 3.1834 no .
H32 F11 3.5772 no 4_544
H32 C41 3.0931 no 4_554
H32 H20 3.0194 no 4_544
H32 H38 3.5972 no 4_554
H32 H49 3.4127 no 4_554
H32 H50 2.4710 no 4_554
H32 H51 2.9724 no 4_554
H33 F11 3.3200 no 4_544
H33 F12 2.8241 no 4_544
H33 C57 2.6136 no .
H33 C58 2.5924 no .
H33 H50 3.4373 no 4_554
H33 H51 3.5151 no 4_554
H33 H62 2.4056 no .
H33 H63 2.3755 no .
H34 F11 2.5048 no 4_544
H34 F12 3.2522 no 4_544
H34 H20 2.9392 no 4_544
H34 H50 3.3939 no 4_554
H34 H51 3.1311 no 4_554
H34 H67 3.4310 no 4_544
H34 H68 3.0337 no 4_544
H35 F7 2.9646 no .
H35 F9 3.2213 no 3_757
H36 F7 2.4500 no .
H36 F8 3.4562 no .
H37 C49 3.4449 no 4_555
H37 C50 3.0963 no 4_555
H37 C51 3.3152 no 4_555
H37 C56 3.3807 no 4_555
H37 H43 2.9408 no 3_767
H37 H55 3.2115 no 4_555
H37 H56 3.2461 no 4_555
H37 H57 3.5908 no 4_555
H37 H61 2.7202 no 4_555
H38 F6 3.5988 no 4_555
H38 H32 3.5972 no 4_555
H38 H55 2.8127 no 4_555
H38 H61 3.3754 no 4_555
H39 F8 2.3899 no .
H39 C50 3.4766 no 4_555
H39 H55 3.1772 no 4_555
H39 H56 3.2316 no 4_555
H40 F7 3.3152 no .
H40 F8 2.6904 no .
H40 F9 3.0475 no .
H40 F9 3.5319 no 3_757
H40 H57 3.2713 no 4_555
H41 Sb2 3.5258 no 3_757
H41 F7 3.3517 no 3_757
H41 F9 2.9592 no 3_757
H41 F10 2.4688 no 3_757
H41 H48 3.4776 no 3_767
H42 F10 3.5282 no 3_757
H42 C34 3.4788 no 3_767
H42 C35 3.5696 no 3_767
H42 C39 3.2859 no 3_767
H42 C40 3.5056 no 3_767
H42 C51 3.4107 no 4_555
H42 C52 3.4081 no 4_555
H42 H43 2.4454 no 3_767
H42 H48 2.7092 no 3_767
H42 H57 3.2708 no 4_555
H42 H58 3.2615 no 4_555
H43 C32 3.3798 no 3_767
H43 C33 3.2024 no 3_767
H43 C38 3.1789 no 3_767
H43 H37 2.9408 no 3_767
H43 H42 2.4454 no 3_767
H44 F9 3.4930 no 3_757
H44 F10 2.7399 no 3_757
H45 H59 3.4295 no 2_756
H46 C58 3.2617 no 1_565
H46 H58 3.1143 no 2_756
H46 H59 3.1021 no 2_756
H46 H63 2.9442 no 1_565
H47 C58 2.9859 no 1_565
H47 C59 3.1798 no 1_565
H47 H58 3.5285 no 2_756
H47 H63 2.8913 no 1_565
H47 H64 3.2114 no 1_565
H48 F10 3.5747 no 1_565
H48 C38 3.5047 no 3_767
H48 C52 3.0153 no 2_756
H48 C53 3.5683 no 2_756
H48 H41 3.4776 no 3_767
H48 H42 2.7092 no 3_767
H48 H58 2.3667 no 2_756
H48 H59 3.4240 no 2_756
H49 C13 3.0281 no 1_565
H49 C14 3.2379 no 1_565
H49 H19 2.5440 no 1_565
H49 H20 2.9373 no 1_565
H49 H32 3.4127 no 4_555
H50 C31 3.2403 no 4_555
H50 H19 3.5293 no 1_565
H50 H20 3.4839 no 1_565
H50 H32 2.4710 no 4_555
H50 H33 3.4373 no 4_555
H50 H34 3.3939 no 4_555
H51 Sb2 3.4481 no 1_565
H51 F10 2.4665 no 1_565
H51 F11 2.5590 no 1_565
H51 C31 3.3833 no 4_555
H51 H20 3.4356 no 1_565
H51 H32 2.9724 no 4_555
H51 H33 3.5151 no 4_555
H51 H34 3.1311 no 4_555
H52 C12 3.2643 no 1_565
H52 C13 3.0168 no 1_565
H52 H18 3.0902 no 1_565
H52 H19 2.6742 no 1_565
H52 H29 3.3441 no .
H52 H30 3.5839 no .
H52 H63 3.1692 no 1_565
H53 N2 3.2743 no 1_565
H53 C12 3.0167 no 1_565
H53 C30 3.3872 no 1_565
H53 H5 2.7832 no 1_565
H53 H6 3.5685 no 1_565
H53 H18 2.4598 no 1_565
H53 H30 3.5019 no .
H53 H63 3.0836 no 1_565
H54 F3 3.2877 no .
H54 F6 2.6652 no .
H54 C62 3.5869 no 4_554
H54 H5 2.8049 no 1_565
H54 H30 3.3150 no .
H54 H66 3.3608 no 4_554
H54 H68 2.9770 no 4_554
H55 F6 3.4494 no .
H55 C37 3.2444 no 4_554
H55 H30 3.2219 no .
H55 H37 3.2115 no 4_554
H55 H38 2.8127 no 4_554
H55 H39 3.1772 no 4_554
H56 H37 3.2461 no 4_554
H56 H39 3.2316 no 4_554
H56 H59 3.5968 no 2_756
H57 F8 3.3768 no 4_554
H57 F9 2.7405 no 4_554
H57 F12 3.5311 no 4_554
H57 C53 3.3976 no 2_756
H57 C54 3.2672 no 2_756
H57 H37 3.5908 no 4_554
H57 H40 3.2713 no 4_554
H57 H42 3.2708 no 4_554
H57 H59 2.8873 no 2_756
H57 H60 2.6227 no 2_756
H58 C40 3.1224 no 2_746
H58 C56 3.0162 no 2_756
H58 C57 2.9112 no 2_756
H58 H42 3.2615 no 4_554
H58 H46 3.1143 no 2_746
H58 H47 3.5285 no 2_746
H58 H48 2.3667 no 2_746
H58 H60 3.2474 no 2_756
H58 H61 3.0494 no 2_756
H58 H62 2.8719 no 2_756
H59 F9 3.1935 no 3_757
H59 F12 2.8136 no 3_757
H59 C51 3.3973 no 2_746
H59 C57 3.5308 no 2_756
H59 H45 3.4295 no 2_746
H59 H46 3.1021 no 2_746
H59 H48 3.4240 no 2_746
H59 H56 3.5968 no 2_746
H59 H57 2.8873 no 2_746
H59 H62 2.8844 no 2_756
H60 F9 2.6793 no 3_757
H60 C51 3.2499 no 2_746
H60 C52 3.5622 no 2_746
H60 H57 2.6227 no 2_746
H60 H58 3.2474 no 2_746
H61 C37 3.4723 no 4_554
H61 C52 3.4573 no 2_746
H61 H37 2.7202 no 4_554
H61 H38 3.3754 no 4_554
H61 H58 3.0494 no 2_746
H62 F12 2.5876 no 4_544
H62 C31 3.3389 no .
H62 C52 3.2990 no 2_746
H62 C53 3.3105 no 2_746
H62 H33 2.4056 no .
H62 H58 2.8719 no 2_746
H62 H59 2.8844 no 2_746
H63 N2 3.5757 no .
H63 C30 3.1055 no .
H63 C31 3.1152 no .
H63 C40 3.3227 no 1_545
H63 C43 3.4471 no 1_545
H63 C44 3.4184 no 1_545
H63 H33 2.3755 no .
H63 H46 2.9442 no 1_545
H63 H47 2.8913 no 1_545
H63 H52 3.1692 no 1_545
H63 H53 3.0836 no 1_545
H64 C14 3.5097 no .
H64 C15 3.3396 no .
H64 C16 3.4954 no .
H64 C29 3.4904 no .
H64 H31 3.0592 no .
H64 H47 3.2114 no 1_545
H65 C28 3.0881 no .
H65 C29 3.3344 no .
H65 H30 2.7835 no .
H65 H31 3.1839 no .
H66 F4 3.4366 no 4_555
H66 F6 2.4319 no 4_555
H66 C6 3.3327 no 4_545
H66 C26 3.0211 no .
H66 C27 3.1693 no .
H66 H3 3.2429 no 4_545
H66 H4 2.8907 no 4_545
H66 H5 3.3241 no 4_545
H66 H28 2.9484 no .
H66 H29 3.2130 no .
H66 H54 3.3608 no 4_555
H67 F11 2.9062 no .
H67 C15 3.5135 no .
H67 C26 3.3989 no .
H67 C27 3.3733 no .
H67 C28 3.5866 no .
H67 H4 3.3495 no 4_545
H67 H21 2.8197 no .
H67 H34 3.4310 no 4_545
H68 F6 3.2670 no 4_555
H68 F8 2.9539 no .
H68 F11 2.6827 no .
H68 H4 3.3689 no 4_545
H68 H5 3.4696 no 4_545
H68 H34 3.0337 no 4_545
H68 H54 2.9770 no 4_555

loop_
_geom_torsion_atom_site_label_1
_geom_torsion_atom_site_label_2
_geom_torsion_atom_site_label_3
_geom_torsion_atom_site_label_4
_geom_torsion
_geom_torsion_publ_flag
N2 Ir1 N1 C17 -117.1(3) no
N1 Ir1 C1 C2 -132.9(4) no
N1 Ir1 C1 C5 -15.5(6) no
N1 Ir1 C1 C6 106.3(5) no
C1 Ir1 N1 C17 157.7(4) no
N1 Ir1 C2 C1 136.5(3) no
N1 Ir1 C2 C3 19.1(5) no
N1 Ir1 C2 C7 -100.3(5) no
C2 Ir1 N1 C17 62.0(5) no
N1 Ir1 C3 C2 -170.54(17) no
N1 Ir1 C3 C4 73.4(3) no
N1 Ir1 C3 C8 -50.4(5) no
C3 Ir1 N1 C17 75.1(3) no
N1 Ir1 C4 C3 -117.9(3) no
N1 Ir1 C4 C5 122.8(3) no
N1 Ir1 C4 C9 1.3(5) no
C4 Ir1 N1 C17 112.4(3) no
N1 Ir1 C5 C1 172.6(2) no
N1 Ir1 C5 C4 -68.3(3) no
N1 Ir1 C5 C10 55.0(5) no
C5 Ir1 N1 C17 147.0(3) no
N1 Ir1 C11 C12 -164.5(5) no
N1 Ir1 C11 C16 11.1(4) no
C11 Ir1 N1 C17 -27.0(3) no
N2 Ir1 C1 C2 143.8(2) no
N2 Ir1 C1 C5 -98.8(3) no
N2 Ir1 C1 C6 22.9(4) no
N2 Ir1 C2 C1 -44.5(3) no
N2 Ir1 C2 C3 -162.01(17) no
N2 Ir1 C2 C7 78.7(5) no
N2 Ir1 C3 C2 43.1(6) no
N2 Ir1 C3 C4 -73.0(6) no
N2 Ir1 C3 C8 163.2(4) no
N2 Ir1 C4 C3 151.3(2) no
N2 Ir1 C4 C5 32.0(4) no
N2 Ir1 C4 C9 -89.5(5) no
N2 Ir1 C5 C1 84.8(3) no
N2 Ir1 C5 C4 -156.1(3) no
N2 Ir1 C5 C10 -32.8(5) no
N2 Ir1 C11 C12 -79.8(5) no
N2 Ir1 C11 C16 95.8(4) no
C1 Ir1 C2 C1 0.0(2) no
C1 Ir1 C2 C3 -117.5(4) no
C1 Ir1 C2 C7 123.2(6) no
C2 Ir1 C1 C2 0.0(2) no
C2 Ir1 C1 C5 117.4(4) no
C2 Ir1 C1 C6 -120.8(5) no
C1 Ir1 C3 C2 37.5(2) no
C1 Ir1 C3 C4 -78.5(3) no
C1 Ir1 C3 C8 157.7(5) no
C3 Ir1 C1 C2 -38.3(2) no
C3 Ir1 C1 C5 79.1(3) no
C3 Ir1 C1 C6 -159.2(5) no
C1 Ir1 C4 C3 82.1(3) no
C1 Ir1 C4 C5 -37.2(3) no
C1 Ir1 C4 C9 -158.7(5) no
C4 Ir1 C1 C2 -81.3(3) no
C4 Ir1 C1 C5 36.1(3) no
C4 Ir1 C1 C6 157.8(5) no
C1 Ir1 C5 C1 0.0(3) no
C1 Ir1 C5 C4 119.0(5) no
C1 Ir1 C5 C10 -117.6(6) no
C5 Ir1 C1 C2 -117.4(4) no
C5 Ir1 C1 C5 0.0(3) no
C5 Ir1 C1 C6 121.8(6) no
C1 Ir1 C11 C12 12.9(6) no
C1 Ir1 C11 C16 -171.5(3) no
C11 Ir1 C1 C2 53.0(4) no
C11 Ir1 C1 C5 170.4(3) no
C11 Ir1 C1 C6 -67.9(5) no
C2 Ir1 C3 C2 0.0(2) no
C2 Ir1 C3 C4 -116.1(4) no
C2 Ir1 C3 C8 120.2(6) no
C3 Ir1 C2 C1 117.5(4) no
C3 Ir1 C2 C3 0.0(3) no
C3 Ir1 C2 C7 -119.3(6) no
C2 Ir1 C4 C3 39.1(3) no
C2 Ir1 C4 C5 -80.2(3) no
C2 Ir1 C4 C9 158.3(5) no
C4 Ir1 C2 C1 79.1(3) no
C4 Ir1 C2 C3 -38.4(2) no
C4 Ir1 C2 C7 -157.7(5) no
C2 Ir1 C5 C1 -37.9(3) no
C2 Ir1 C5 C4 81.2(3) no
C2 Ir1 C5 C10 -155.5(5) no
C5 Ir1 C2 C1 37.7(2) no
C5 Ir1 C2 C3 -79.7(3) no
C5 Ir1 C2 C7 160.9(5) no
C2 Ir1 C11 C12 43.3(5) no
C2 Ir1 C11 C16 -141.1(4) no
C11 Ir1 C2 C1 -140.3(2) no
C11 Ir1 C2 C3 102.2(3) no
C11 Ir1 C2 C7 -17.1(5) no
C3 Ir1 C4 C3 0.0(3) no
C3 Ir1 C4 C5 -119.3(4) no
C3 Ir1 C4 C9 119.2(6) no
C4 Ir1 C3 C2 116.1(4) no
C4 Ir1 C3 C4 0.0(3) no
C4 Ir1 C3 C8 -123.8(6) no
C3 Ir1 C5 C1 -81.8(3) no
C3 Ir1 C5 C4 37.3(3) no
C3 Ir1 C5 C10 160.6(5) no
C5 Ir1 C3 C2 80.2(3) no
C5 Ir1 C3 C4 -35.9(2) no
C5 Ir1 C3 C8 -159.7(5) no
C3 Ir1 C11 C12 83.4(5) no
C3 Ir1 C11 C16 -101.0(4) no
C11 Ir1 C3 C2 -87.6(3) no
C11 Ir1 C3 C4 156.3(3) no
C11 Ir1 C3 C8 32.6(5) no
C4 Ir1 C5 C1 -119.0(5) no
C4 Ir1 C5 C4 0.0(3) no
C4 Ir1 C5 C10 123.3(6) no
C5 Ir1 C4 C3 119.3(4) no
C5 Ir1 C4 C5 0.0(3) no
C5 Ir1 C4 C9 -121.5(6) no
C4 Ir1 C11 C12 106.3(5) no
C4 Ir1 C11 C16 -78.1(5) no
C11 Ir1 C4 C3 -36.9(5) no
C11 Ir1 C4 C5 -156.1(3) no
C11 Ir1 C4 C9 82.3(6) no
N4 Ir2 N3 C48 103.2(3) no
N3 Ir2 C32 C33 46.0(4) no
N3 Ir2 C32 C36 166.74(19) no
N3 Ir2 C32 C37 -76.5(5) no
C32 Ir2 N3 C48 -165.7(3) no
N3 Ir2 C33 C32 -145.5(3) no
N3 Ir2 C33 C34 95.9(3) no
N3 Ir2 C33 C38 -21.5(5) no
C33 Ir2 N3 C48 -139.9(3) no
N3 Ir2 C34 C33 -92.6(3) no
N3 Ir2 C34 C35 151.8(2) no
N3 Ir2 C34 C39 29.0(5) no
C34 Ir2 N3 C48 -99.9(3) no
N3 Ir2 C35 C34 -40.7(4) no
N3 Ir2 C35 C36 -159.46(17) no
N3 Ir2 C35 C40 80.0(5) no
C35 Ir2 N3 C48 -75.2(4) no
N3 Ir2 C42 C43 174.2(5) no
N3 Ir2 C42 C47 -3.9(4) no
C42 Ir2 N3 C48 14.5(3) no
N4 Ir2 C32 C33 132.3(3) no
N4 Ir2 C32 C36 -107.0(3) no
N4 Ir2 C32 C37 9.8(4) no
N4 Ir2 C33 C32 -56.2(3) no
N4 Ir2 C33 C34 -174.81(19) no
N4 Ir2 C33 C38 67.8(5) no
N4 Ir2 C34 C33 11.5(7) no
N4 Ir2 C34 C35 -104.1(5) no
N4 Ir2 C34 C39 133.1(5) no
N4 Ir2 C35 C34 141.9(3) no
N4 Ir2 C35 C36 23.1(4) no
N4 Ir2 C35 C40 -97.4(5) no
N4 Ir2 C36 C32 79.5(3) no
N4 Ir2 C36 C35 -165.17(17) no
N4 Ir2 C36 C41 -42.6(5) no
N4 Ir2 C42 C43 89.5(5) no
N4 Ir2 C42 C47 -88.5(4) no
C32 Ir2 C33 C32 0.0(3) no
C32 Ir2 C33 C34 -118.6(5) no
C32 Ir2 C33 C38 124.0(7) no
C33 Ir2 C32 C33 0.0(3) no
C33 Ir2 C32 C36 120.7(5) no
C33 Ir2 C32 C37 -122.5(6) no
C32 Ir2 C34 C33 35.5(3) no
C32 Ir2 C34 C35 -80.1(3) no
C32 Ir2 C34 C39 157.1(5) no
C34 Ir2 C32 C33 -38.3(3) no
C34 Ir2 C32 C36 82.5(3) no
C34 Ir2 C32 C37 -160.8(5) no
C32 Ir2 C35 C34 79.8(3) no
C32 Ir2 C35 C36 -39.0(2) no
C32 Ir2 C35 C40 -159.5(6) no
C35 Ir2 C32 C33 -81.8(3) no
C35 Ir2 C32 C36 39.0(3) no
C35 Ir2 C32 C37 155.7(5) no
C32 Ir2 C36 C32 0.0(3) no
C32 Ir2 C36 C35 115.4(4) no
C32 Ir2 C36 C41 -122.1(6) no
C36 Ir2 C32 C33 -120.7(5) no
C36 Ir2 C32 C36 0.0(3) no
C36 Ir2 C32 C37 116.7(6) no
C32 Ir2 C42 C43 -5.5(8) no
C32 Ir2 C42 C47 176.4(4) no
C42 Ir2 C32 C33 -134.4(4) no
C42 Ir2 C32 C36 -13.6(6) no
C42 Ir2 C32 C37 103.1(6) no
C33 Ir2 C34 C33 0.0(3) no
C33 Ir2 C34 C35 -115.6(5) no
C33 Ir2 C34 C39 121.6(6) no
C34 Ir2 C33 C32 118.6(5) no
C34 Ir2 C33 C34 0.0(3) no
C34 Ir2 C33 C38 -117.4(6) no
C33 Ir2 C35 C34 39.2(3) no
C33 Ir2 C35 C36 -79.6(3) no
C33 Ir2 C35 C40 159.9(6) no
C35 Ir2 C33 C32 79.8(3) no
C35 Ir2 C33 C34 -38.8(3) no
C35 Ir2 C33 C38 -156.2(6) no
C33 Ir2 C36 C32 -34.5(3) no
C33 Ir2 C36 C35 80.8(3) no
C33 Ir2 C36 C41 -156.6(5) no
C36 Ir2 C33 C32 36.7(3) no
C36 Ir2 C33 C34 -81.9(3) no
C36 Ir2 C33 C38 160.7(6) no
C33 Ir2 C42 C43 -93.3(7) no
C33 Ir2 C42 C47 88.6(6) no
C42 Ir2 C33 C32 127.0(5) no
C42 Ir2 C33 C34 8.4(7) no
C42 Ir2 C33 C38 -108.9(6) no
C34 Ir2 C35 C34 0.0(3) no
C34 Ir2 C35 C36 -118.8(4) no
C34 Ir2 C35 C40 120.7(7) no
C35 Ir2 C34 C33 115.6(5) no
C35 Ir2 C34 C35 0.0(3) no
C35 Ir2 C34 C39 -122.8(6) no
C34 Ir2 C36 C32 -78.1(3) no
C34 Ir2 C36 C35 37.2(2) no
C34 Ir2 C36 C41 159.8(5) no
C36 Ir2 C34 C33 78.5(3) no
C36 Ir2 C34 C35 -37.1(3) no
C36 Ir2 C34 C39 -159.9(5) no
C34 Ir2 C42 C43 -87.4(5) no
C34 Ir2 C42 C47 94.5(4) no
C42 Ir2 C34 C33 -176.0(2) no
C42 Ir2 C34 C35 68.3(3) no
C42 Ir2 C34 C39 -54.5(5) no
C35 Ir2 C36 C32 -115.4(4) no
C35 Ir2 C36 C35 0.0(2) no
C35 Ir2 C36 C41 122.6(6) no
C36 Ir2 C35 C34 118.8(4) no
C36 Ir2 C35 C36 0.0(2) no
C36 Ir2 C35 C40 -120.5(6) no
C35 Ir2 C42 C43 -51.5(5) no
C35 Ir2 C42 C47 130.5(4) no
C42 Ir2 C35 C34 -122.5(3) no
C42 Ir2 C35 C36 118.7(3) no
C42 Ir2 C35 C40 -1.8(5) no
C36 Ir2 C42 C43 -14.8(5) no
C36 Ir2 C42 C47 167.1(4) no
C42 Ir2 C36 C32 173.0(3) no
C42 Ir2 C36 C35 -71.6(3) no
C42 Ir2 C36 C41 50.9(5) no
Ir1 N1 C17 C16 35.7(4) no
Ir1 N1 C17 C18 -84.7(4) no
Ir1 N1 C17 C24 156.1(3) no
Ir2 N3 C48 C47 -21.1(5) no
Ir2 N3 C48 C49 96.8(4) no
Ir2 N3 C48 C55 -140.7(3) no
Ir1 C1 C2 Ir1 0.0 no
Ir1 C1 C2 C3 61.3(3) no
Ir1 C1 C2 C7 -125.3(4) no
Ir1 C1 C5 Ir1 0.0 no
Ir1 C1 C5 C4 -59.1(3) no
Ir1 C1 C5 C10 119.7(5) no
C2 C1 C5 Ir1 61.4(4) no
C2 C1 C5 C4 2.2(5) no
C2 C1 C5 C10 -178.9(4) no
C5 C1 C2 Ir1 -63.6(4) no
C5 C1 C2 C3 -2.3(5) no
C5 C1 C2 C7 171.1(4) no
C6 C1 C2 Ir1 118.2(5) no
C6 C1 C2 C3 179.5(5) no
C6 C1 C2 C7 -7.1(8) no
C6 C1 C5 Ir1 -120.4(5) no
C6 C1 C5 C4 -179.6(5) no
C6 C1 C5 C10 -0.7(8) no
Ir1 C2 C3 Ir1 0.0 no
Ir1 C2 C3 C4 63.8(3) no
Ir1 C2 C3 C8 -128.4(4) no
C1 C2 C3 Ir1 -62.2(4) no
C1 C2 C3 C4 1.5(5) no
C1 C2 C3 C8 169.3(4) no
C7 C2 C3 Ir1 124.1(5) no
C7 C2 C3 C4 -172.1(4) no
C7 C2 C3 C8 -4.3(7) no
Ir1 C3 C4 Ir1 0.0 no
Ir1 C3 C4 C5 62.3(3) no
Ir1 C3 C4 C9 -119.1(5) no
C2 C3 C4 Ir1 -62.4(4) no
C2 C3 C4 C5 -0.1(6) no
C2 C3 C4 C9 178.5(4) no
C8 C3 C4 Ir1 130.0(6) no
C8 C3 C4 C5 -167.7(5) no
C8 C3 C4 C9 10.9(8) no
Ir1 C4 C5 Ir1 0.0 no
Ir1 C4 C5 C1 58.4(3) no
Ir1 C4 C5 C10 -120.5(5) no
C3 C4 C5 Ir1 -59.6(4) no
C3 C4 C5 C1 -1.3(6) no
C3 C4 C5 C10 179.9(5) no
C9 C4 C5 Ir1 121.7(6) no
C9 C4 C5 C1 -179.9(5) no
C9 C4 C5 C10 1.3(9) no
Ir1 C11 C12 C13 176.8(4) no
Ir1 C11 C16 C15 -176.7(4) no
Ir1 C11 C16 C17 6.5(7) no
C12 C11 C16 C15 -0.8(8) no
C12 C11 C16 C17 -177.5(5) no
C16 C11 C12 C13 1.3(8) no
C11 C12 C13 C14 -1.4(9) no
C12 C13 C14 C15 0.9(9) no
C13 C14 C15 C16 -0.5(9) no
C14 C15 C16 C11 0.4(9) no
C14 C15 C16 C17 176.9(5) no
C11 C16 C17 N1 -27.1(6) no
C11 C16 C17 C18 89.7(6) no
C11 C16 C17 C24 -147.7(5) no
C15 C16 C17 N1 156.2(5) no
C15 C16 C17 C18 -87.0(6) no
C15 C16 C17 C24 35.6(7) no
N1 C17 C18 C19 124.4(5) no
N1 C17 C18 C23 -59.2(6) no
N1 C17 C24 C25 147.8(4) no
N1 C17 C24 C29 -37.6(6) no
C16 C17 C18 C19 9.3(6) no
C16 C17 C18 C23 -174.3(4) no
C16 C17 C24 C25 -95.7(5) no
C16 C17 C24 C29 78.8(6) no
C18 C17 C24 C25 29.3(6) no
C18 C17 C24 C29 -156.1(4) no
C24 C17 C18 C19 -114.7(5) no
C24 C17 C18 C23 61.7(5) no
C17 C18 C19 C20 175.7(4) no
C17 C18 C23 C22 -175.8(4) no
C19 C18 C23 C22 0.7(8) no
C23 C18 C19 C20 -0.7(7) no
C18 C19 C20 C21 0.2(8) no
C19 C20 C21 C22 0.3(8) no
C20 C21 C22 C23 -0.3(8) no
C21 C22 C23 C18 -0.2(8) no
C17 C24 C25 C26 176.5(4) no
C17 C24 C29 C28 -178.1(4) no
C25 C24 C29 C28 -3.4(7) no
C29 C24 C25 C26 1.6(7) no
C24 C25 C26 C27 1.0(8) no
C25 C26 C27 C28 -2.0(8) no
C26 C27 C28 C29 0.3(9) no
C27 C28 C29 C24 2.5(8) no
Ir2 C32 C33 Ir2 0.0 no
Ir2 C32 C33 C34 58.1(3) no
Ir2 C32 C33 C38 -123.2(5) no
Ir2 C32 C36 Ir2 0.0 no
Ir2 C32 C36 C35 -63.4(3) no
Ir2 C32 C36 C41 124.1(5) no
C33 C32 C36 Ir2 60.2(4) no
C33 C32 C36 C35 -3.2(6) no
C33 C32 C36 C41 -175.7(5) no
C36 C32 C33 Ir2 -57.7(4) no
C36 C32 C33 C34 0.4(6) no
C36 C32 C33 C38 179.1(5) no
C37 C32 C33 Ir2 120.8(6) no
C37 C32 C33 C34 178.9(5) no
C37 C32 C33 C38 -2.4(9) no
C37 C32 C36 Ir2 -118.3(6) no
C37 C32 C36 C35 178.3(5) no
C37 C32 C36 C41 5.7(8) no
Ir2 C33 C34 Ir2 0.0 no
Ir2 C33 C34 C35 63.3(3) no
Ir2 C33 C34 C39 -125.1(5) no
C32 C33 C34 Ir2 -60.8(4) no
C32 C33 C34 C35 2.5(6) no
C32 C33 C34 C39 174.1(5) no
C38 C33 C34 Ir2 120.5(6) no
C38 C33 C34 C35 -176.2(5) no
C38 C33 C34 C39 -4.6(9) no
Ir2 C34 C35 Ir2 0.0 no
Ir2 C34 C35 C36 60.4(3) no
Ir2 C34 C35 C40 -122.3(5) no
C33 C34 C35 Ir2 -64.9(4) no
C33 C34 C35 C36 -4.5(6) no
C33 C34 C35 C40 172.8(5) no
C39 C34 C35 Ir2 123.7(6) no
C39 C34 C35 C36 -175.8(5) no
C39 C34 C35 C40 1.5(9) no
Ir2 C35 C36 Ir2 -0.0 no
Ir2 C35 C36 C32 65.0(3) no
Ir2 C35 C36 C41 -122.6(5) no
C34 C35 C36 Ir2 -60.3(4) no
C34 C35 C36 C32 4.7(6) no
C34 C35 C36 C41 177.1(5) no
C40 C35 C36 Ir2 122.4(6) no
C40 C35 C36 C32 -172.6(5) no
C40 C35 C36 C41 -0.2(9) no
Ir2 C42 C43 C44 -179.4(4) no
Ir2 C42 C47 C46 176.6(4) no
Ir2 C42 C47 C48 -7.5(7) no
C43 C42 C47 C46 -1.6(8) no
C43 C42 C47 C48 174.3(5) no
C47 C42 C43 C44 -1.3(8) no
C42 C43 C44 C45 2.8(9) no
C43 C44 C45 C46 -1.4(9) no
C44 C45 C46 C47 -1.5(9) no
C45 C46 C47 C42 3.0(9) no
C45 C46 C47 C48 -172.7(5) no
C42 C47 C48 N3 18.3(7) no
C42 C47 C48 C49 -97.4(6) no
C42 C47 C48 C55 136.3(5) no
C46 C47 C48 N3 -165.8(5) no
C46 C47 C48 C49 78.5(6) no
C46 C47 C48 C55 -47.8(7) no
N3 C48 C49 C50 -122.1(5) no
N3 C48 C49 C54 56.7(6) no
N3 C48 C55 C56 -126.1(5) no
N3 C48 C55 C60 56.6(6) no
C47 C48 C49 C50 -6.1(6) no
C47 C48 C49 C54 172.7(4) no
C47 C48 C55 C56 116.6(5) no
C47 C48 C55 C60 -60.7(6) no
C49 C48 C55 C56 -7.8(6) no
C49 C48 C55 C60 174.9(4) no
C55 C48 C49 C50 118.7(5) no
C55 C48 C49 C54 -62.5(6) no
C48 C49 C50 C51 179.5(4) no
C48 C49 C54 C53 -178.3(5) no
C50 C49 C54 C53 0.5(8) no
C54 C49 C50 C51 0.6(8) no
C49 C50 C51 C52 -0.9(8) no
C50 C51 C52 C53 0.1(9) no
C51 C52 C53 C54 1.1(9) no
C52 C53 C54 C49 -1.4(9) no
C48 C55 C56 C57 -179.1(4) no
C48 C55 C60 C59 179.0(4) no
C56 C55 C60 C59 1.4(8) no
C60 C55 C56 C57 -1.8(7) no
C55 C56 C57 C58 0.1(8) no
C56 C57 C58 C59 2.0(9) no
C57 C58 C59 C60 -2.3(9) no
C58 C59 C60 C55 0.6(9) no
